data_7719637
loop_
_publ_author_name
'de Montmollin, Jean'
'Fadaei-Tirani, Farzaneh'
'Severin, Kay'

_publ_section_title
;
 Wide variability in the stability of
 Pd<sub>6</sub>L<sub><i>x</i></sub>-type coordination cages.
;
_journal_issue 42
_journal_name_full 'Dalton transactions (Cambridge, England : 2003)'
_journal_page_first 15773
_journal_page_last 15779
_journal_paper_doi 10.1039/d5dt02223a
_journal_volume 54
_journal_year 2025
_chemical_formula_moiety 'C192 H158 N64 Pd8'
_chemical_formula_sum 'C192 H158 N64 Pd8'
_chemical_formula_weight 4213.01
_space_group_crystal_system triclinic
_space_group_IT_number 2
_space_group_name_Hall '-P 1'
_space_group_name_H-M_alt 'P -1'
_atom_sites_solution_hydrogens geom
_atom_sites_solution_primary dual
_atom_sites_solution_secondary difmap
_audit_creation_date 2025-08-07
_audit_creation_method
;
Olex2 1.5
(compiled 2025.07.13 svn.rb7424aed for OlexSys, GUI svn.r7314)
;
_audit_update_record
;
2025-09-12 deposited with the CCDC.	2025-10-03 downloaded from the CCDC.
;
_cell_angle_alpha 96.6247(9)
_cell_angle_beta 94.5683(9)
_cell_angle_gamma 112.7005(10)
_cell_formula_units_Z 2
_cell_length_a 24.8049(3)
_cell_length_b 27.3216(3)
_cell_length_c 29.8355(3)
_cell_measurement_reflns_used 66731
_cell_measurement_temperature 140.00(10)
_cell_measurement_theta_max 48.3910
_cell_measurement_theta_min 1.8090
_cell_volume 18358.0(4)
_computing_cell_refinement 'CrysAlisPro 1.171.43.130a (Rigaku OD, 2024)'
_computing_data_collection 'CrysAlisPro system (CCD 43.131a 64-bit (release 19-07-2024))'
_computing_data_reduction 'CrysAlisPro 1.171.43.130a (Rigaku OD, 2024)'
_computing_molecular_graphics 'Olex2 1.5 (Dolomanov et al., 2009)'
_computing_publication_material 'Olex2 1.5 (Dolomanov et al., 2009)'
_computing_structure_refinement 'ShelXL 2019/3 (Sheldrick, 2015)'
_computing_structure_solution 'ShelXT 2018/2 (Sheldrick, 2015)'
_diffrn_ambient_environment N~2~
_diffrn_ambient_temperature 140.00(10)
_diffrn_detector 'Hybrid Pixel Array Detector'
_diffrn_detector_area_resol_mean 10.0000
_diffrn_detector_type 'HyPix-Arc 150'
_diffrn_measured_fraction_theta_full 0.977
_diffrn_measured_fraction_theta_max 0.977
_diffrn_measurement_details
;
List of Runs (angles in degrees, time in seconds):

  # Type    Start    End  Width  t~exp~   \w     \q     \k     \f   Frames
#--------------------------------------------------------------------------
  1  \w     -7.00  29.00   0.50    5.00    --   29.66 -97.00-137.00   72
  2  \w     -7.00  18.00   0.50    5.00    --   30.82 -97.00-137.00   50
  3  \w    -28.00   6.00   0.50    5.00    --  -31.33  97.00 -29.00   68
  4  \w     -9.00  21.00   0.50    5.00    --    2.00 100.00-159.25   60
  5  \w    -11.00  30.00   0.50    5.00    --   -6.00  90.00 133.66   82
  6  \w     -4.00  22.00   0.50    5.00    --    6.00 100.00 -72.90   52
  7  \w     -4.00  21.00   0.50    5.00    --    6.00  99.00 -11.64   50
  8  \w    -23.00   2.00   0.50    5.00    --  -10.00 103.00 -63.01   50
  9  \w    -46.00 -21.00   0.50    5.00    --  -10.00 139.00 -34.37   50
 10  \w    -14.00  13.00   0.50    5.00    --  -10.00 102.00  43.29   54
 11  \w      6.00  34.00   0.50    5.00    --   14.00  94.00 150.11   56
 12  \w     16.00  41.00   0.50    5.00    --   18.00  86.00  99.72   50
 13  \w     12.00  37.00   0.50    5.00    --   18.00  92.00 -51.35   50
 14  \w     15.00  40.00   0.50    5.00    --   18.00  87.00-157.09   50
 15  \w     27.00  58.00   0.50    5.00    --   22.00  76.00-156.37   62
 16  \w     17.00  42.00   0.50    5.00    --   22.00  90.00 122.15   50
 17  \w     17.00  42.00   0.50    5.00    --   22.00  90.00  51.46   50
 18  \w     25.00  50.00   0.50    5.00    --   22.00  77.00   2.10   50
 19  \w     17.00  42.00   0.50    5.00    --   22.00  90.00   5.30   50
 20  \w     25.00  50.00   0.50    5.00    --   22.00  77.00 -46.69   50
 21  \w     17.00  42.00   0.50    5.00    --   22.00  90.00-125.96   50
 22  \w     30.00  55.00   0.50    5.00    --   26.00  76.00 -32.66   50
 23  \w     29.00  54.00   0.50    5.00    --   26.00  77.00 -96.67   50
 24  \w     31.00  56.00   0.50    5.00    --   26.00  76.00 142.55   50
 25  \w    -65.00 -33.00   0.50    5.00    --  -30.00 -77.00-141.65   64
 26  \w     36.00  63.00   0.50    5.00    --   30.24  73.00 135.57   54
 27  \w     35.00  60.00   0.50    5.00    --   30.24  75.00-130.41   50
 28  \w     34.00  59.00   0.50    5.00    --   30.24  76.00-166.75   50
 29  \w     34.00  59.00   0.50    5.00    --   30.24  76.00 -80.55   50
 30  \w     35.00  62.00   0.50    5.00    --   30.24  75.00  25.35   54
 31  \w     35.00  60.00   0.50    5.00    --   30.24  75.00  50.52   50
 32  \w     42.00  68.00   0.50    5.00    --   30.24  51.00 -54.79   52
 33  \w     43.00  70.00   0.50    5.00    --   30.24  66.00 108.08   54
 34  \w     34.00  59.00   0.50    5.00    --   30.24  77.00-154.99   50
 35  \w     36.00  66.00   0.50    5.00    --   30.24  75.00  62.76   60
 36  \w     34.00  59.00   0.50    5.00    --   30.24  76.00  -3.49   50
 37  \w     34.00  59.00   0.50    5.00    --   30.24  77.00  77.53   50
 38  \w     41.00  66.00   0.50    5.00    --   30.24  37.00 -89.16   50
 39  \w     34.00  59.00   0.50    5.00    --   30.24  76.00 -95.22   50
 40  \w     34.00  60.00   0.50    5.00    --   30.24  76.00 -30.01   52
 41  \w     36.00  64.00   0.50    5.00    --   30.24  77.00  31.64   56
 42  \w     34.00  61.00   0.50    5.00    --   30.24  76.00 173.89   54
 43  \w     35.00  60.00   0.50    5.00    --   30.24  77.00 -95.19   50
 44  \w     35.00  60.00   0.50    5.00    --   30.24  75.00 -48.44   50
 45  \w     43.00  74.00   0.50    5.00    --   30.24  38.00-142.46   62
 46  \w     34.00  59.00   0.50    5.00    --   30.24  76.00  96.81   50
 47  \w     34.00  60.00   0.50    5.00    --   30.24  77.00 -67.99   52
 48  \w     36.00  66.00   0.50    5.00    --   30.24  74.00 119.63   60
 49  \w     35.00  62.00   0.50    5.00    --   30.24  77.00 152.54   54
 50  \w     35.00  60.00   0.50    5.00    --   30.24  75.00-125.94   50
 51  \w    -14.00  18.00   0.50    5.00    --   30.82 -19.00 150.00   64
 52  \w    -65.00 -38.00   0.50    5.00    --  -31.33 -75.00 -63.48   54
 53  \w    -14.00  11.00   0.50    5.00    --  -31.33  19.00 -60.00   50
 54  \w    -31.00  -4.00   0.50    5.00    --  -31.33  82.00 134.48   54
 55  \w    -19.00  12.00   0.50    5.00    --  -31.33  53.00 -26.23   62
 56  \w    -17.00  14.00   0.50    5.00    --  -31.33  19.00 120.00   62
 57  \w    -66.00 -36.00   0.50    5.00    --  -31.33 -74.00-106.52   60
 58  \w    -11.00  15.00   0.50    5.00    --  -31.33  19.00 -90.00   52
 59  \w    -68.00 -27.00   0.50    5.00    --  -31.33   0.00-180.00   82
 60  \w    -14.00  15.00   0.50    5.00    --  -31.33  19.00   0.00   58
 61  \w    -22.00   4.00   0.50    5.00    --  -31.33  35.00-106.18   52
 62  \w    -16.00  12.00   0.50    5.00    --  -31.33  44.00 -55.38   56
 63  \w    -17.00  10.00   0.50    5.00    --  -31.33  19.00 150.00   54
 64  \w    -20.00  12.00   0.50    5.00    --  -31.33  52.00  33.70   64
 65  \w    -18.00  11.00   0.50    5.00    --  -31.33  51.00  57.19   58
 66  \w    -21.00   4.00   0.50    5.00    --  -31.33   0.00-180.00   50
;
_diffrn_measurement_device 'four-circle diffractometer'
_diffrn_measurement_device_type 'XtaLAB Synergy R, DW system, HyPix-Arc 150'
_diffrn_measurement_method '\w scans'
_diffrn_orient_matrix_type 'CrysAlisPro convention (1999,Acta A55,543-557)'
_diffrn_orient_matrix_UB_11 0.0677646000
_diffrn_orient_matrix_UB_12 0.0207824000
_diffrn_orient_matrix_UB_13 0.0052117000
_diffrn_orient_matrix_UB_21 -0.0038298000
_diffrn_orient_matrix_UB_22 -0.0272263000
_diffrn_orient_matrix_UB_23 -0.0490157000
_diffrn_orient_matrix_UB_31 0.0032177000
_diffrn_orient_matrix_UB_32 0.0515686000
_diffrn_orient_matrix_UB_33 -0.0179721000
_diffrn_radiation_monochromator mirror
_diffrn_radiation_probe x-ray
_diffrn_radiation_type 'Cu K\a'
_diffrn_radiation_wavelength 1.54184
_diffrn_reflns_av_R_equivalents 0.0615
_diffrn_reflns_av_unetI/netI 0.0799
_diffrn_reflns_Laue_measured_fraction_full 0.977
_diffrn_reflns_Laue_measured_fraction_max 0.977
_diffrn_reflns_limit_h_max 24
_diffrn_reflns_limit_h_min -25
_diffrn_reflns_limit_k_max 22
_diffrn_reflns_limit_k_min -27
_diffrn_reflns_limit_l_max 30
_diffrn_reflns_limit_l_min -29
_diffrn_reflns_number 232490
_diffrn_reflns_point_group_measured_fraction_full 0.977
_diffrn_reflns_point_group_measured_fraction_max 0.977
_diffrn_reflns_theta_full 51.425
_diffrn_reflns_theta_max 51.425
_diffrn_reflns_theta_min 1.775
_diffrn_source 'Rotating-anode X-ray tube'
_diffrn_source_type 'Rigaku (Cu) X-ray Source'
_exptl_absorpt_coefficient_mu 3.378
_exptl_absorpt_correction_T_max 0.958
_exptl_absorpt_correction_T_min 0.811
_exptl_absorpt_correction_type gaussian
_exptl_absorpt_process_details
;
CrysAlisPro 1.171.43.130a (Rigaku Oxford Diffraction, 2024)
Numerical absorption correction based on Gaussian integration over
a multifaceted crystal model.
Empirical absorption correction using spherical harmonics
as implemented in SCALE3 ABSPACK scaling algorithm
;
_exptl_crystal_colour colourless
_exptl_crystal_colour_primary colourless
_exptl_crystal_density_diffrn 0.762
_exptl_crystal_description prism
_exptl_crystal_F_000 4252
_exptl_crystal_size_max 0.09
_exptl_crystal_size_mid 0.06
_exptl_crystal_size_min 0.04
_refine_diff_density_max 0.957
_refine_diff_density_min -0.881
_refine_diff_density_rms 0.148
_refine_ls_extinction_method none
_refine_ls_goodness_of_fit_ref 1.305
_refine_ls_hydrogen_treatment constr
_refine_ls_matrix_type full
_refine_ls_number_parameters 1906
_refine_ls_number_reflns 39190
_refine_ls_number_restraints 4272
_refine_ls_restrained_S_all 1.273
_refine_ls_R_factor_all 0.1544
_refine_ls_R_factor_gt 0.1137
_refine_ls_shift/su_max 0.001
_refine_ls_shift/su_mean 0.000
_refine_ls_structure_factor_coef Fsqd
_refine_ls_weighting_details 'w=1/[\s^2^(Fo^2^)+(0.2000P)^2^] where P=(Fo^2^+2Fc^2^)/3'
_refine_ls_weighting_scheme calc
_refine_ls_wR_factor_gt 0.3637
_refine_ls_wR_factor_ref 0.3831
_reflns_Friedel_coverage 0.000
_reflns_number_gt 20931
_reflns_number_total 39190
_reflns_threshold_expression 'I > 2\s(I)'
_cod_data_source_file d5dt02223a2.cif
_cod_data_source_block jm-346-2nd-filtrate
_cod_depositor_comments
;
The following automatic conversions were performed:

data item '_exptl_absorpt_correction_type' value 'Gaussian' was
changed to 'gaussian' in accordance with the
/home/data/users/saulius/crontab/automatic-downloads/rss-feeds/RSC/lib/dictionaries/cif_core.dic
dictionary named 'cif_core.dic' version 2.4.2 last updated on
2011-04-26.

Automatic conversion script
Id: cif_fix_values 8170 2020-07-09 18:12:32Z antanas 

 Adding full bibliography for 7719637--7719640.cif.
;
_cod_database_code 7719637
_shelx_shelxl_version_number 2019/3
_audit_contact_author 'Farzaneh Fadaei Tirani'
_chemical_oxdiff_formula 'C144 H120 B16 N48 F64 Pd8 '
_chemical_oxdiff_usercomment 'crystallised from iPr2O diffusion into CD3NO2'
_shelx_space_group_comment
;
The symmetry employed for this shelxl refinement is uniquely defined
by the following loop, which should always be used as a source of
symmetry information in preference to the above space-group names.
They are only intended as comments.
;
_shelx_estimated_absorpt_t_max 0.877
_shelx_estimated_absorpt_t_min 0.751
_olex2_refinement_description
;
1. Fixed Uiso
 At 1.2 times of:
  All C(H) groups
2. Uiso/Uaniso restraints and constraints
All non-hydrogen atoms have similar U: within 2A with sigma of 0.005 and sigma
for terminal atoms of 0.01 within 2A
3. Rigid body (RIGU) restrains
 All non-hydrogen atoms
 with sigma for 1-2 distances of 0.004 and sigma for 1-3 distances of 0.004
4.a Aromatic/amide H refined with riding coordinates:
 C2(H2), C3(H3), C1(H1), C10(H10), C11(H11), C12(H12), C13(H13), C15(H15),
 C14(H14), C22(H22), C24(H24), C23(H23), C26(H26), C27(H27), C25(H25), C34(H34),
  C35(H35), C36(H36), C39(H39), C38(H38), C37(H37), C48(H48), C47(H47),
 C46(H46), C49(H49), C50(H50), C51(H51), C60(H60), C59(H59), C58(H58), C84(H84),
  C83(H83), C82(H82), C61(H61), C62(H62), C63(H63), C71(H71), C72(H72),
 C70(H70), C87(H87), C86(H86), C85(H85), C94(H94), C96(H96), C95(H95), C98(H98),
  C99(H99), C97(H97), C106(H106), C107(H107), C108(H108), C191(H191),
 C192(H192), C190(H190), C116(H116), C117(H117), C115(H115), C120(H120),
 C119(H119), C118(H118), C127(H127), C128(H128), C129(H129), C131(H131),
 C132(H132), C130(H130), C140(H140), C141(H141), C139(H139), C143(H143),
 C144(H144), C142(H142), C153(H153), C152(H152), C151(H151), C156(H156),
 C155(H155), C154(H154), C165(H165), C164(H164), C163(H163), C168(H168),
 C167(H167), C166(H166), C177(H177), C176(H176), C175(H175), C179(H179),
 C180(H180), C178(H178), C6(H6), C5(H5), C9(H9), C8(H8), C20(H20), C21(H21),
 C17(H17), C18(H18), C32(H32), C33(H33), C29(H29), C30(H30), C42(H42), C41(H41),
  C45(H45), C44(H44), C53(H53), C54(H54), C56(H56), C57(H57), C69(H69),
 C68(H68), C66(H66), C65(H65), C75(H75), C80(H80), C81(H81), C77(H77), C78(H78),
  C93(H93), C92(H92), C90(H90), C89(H89), C101(H101), C102(H102), C104(H104),
 C105(H105), C110(H110), C111(H111), C113(H113), C114(H114), C122(H122),
 C123(H123), C125(H125), C126(H126), C134(H134), C135(H135), C137(H137),
 C138(H138), C149(H149), C148(H148), C146(H146), C147(H147), C159(H159),
 C158(H158), C162(H162), C161(H161), C171(H171), C170(H170), C174(H174),
 C173(H173), C186(H186), C185(H185), C183(H183), C182(H182), C187(H187),
 C189(H189), C188(H188)
4.b Fitted pentagon refined as free rotating group:
 N1(C2,C3,N2,C1), N4(C10,N3,C11,C12), N5(C13,N6,C15,C14), N7(C22,N8,C24,C23),
 N9(C26,C27,N10,C25), N12(C34,N11,C35,C36), N14(C39,C38,N13,C37), N16(C48,C47,
 N15,C46), N18(C49,N17,C50,C51), N20(C60,C59,N19,C58), N24(C84,C83,N23,C82),
 N26(C61,N25,C62,C63), N27(C71,C72,N28,C70), N30(C87,C86,N29,C85), N31(C94,N32,
 C96,C95), N33(C98,C99,N34,C97), N36(C106,N35,C107,C108), N37(C191,C192,N38,
 C190), N39(C116,C117,N40,C115), N42(C120,C119,N41,C118), N43(C127,N44,C128,
 C129), N45(C131,C132,N46,C130), N47(C140,C141,N48,C139), N49(C143,C144,N50,
 C142), N52(C153,C152,N51,C151), N54(C156,C155,N53,C154), N56(C165,C164,N55,
 C163), N58(C168,C167,N57,C166), N60(C177,C176,N59,C175), N62(C179,C180,N61,
 C178), C187(N64,C189,C188,N63)
4.c Fitted hexagon refined as free rotating group:
 C7(C6,C5,C4,C9,C8), C19(C20,C21,C16,C17,C18), C31(C32,C33,C28,C29,C30),
 C43(C42,C41,C40,C45,C44), C52(C53,C54,C55,C56,C57), C64(C69,C68,C67,C66,C65),
 C79(C80,C81,C76,C77,C78), C88(C93,C92,C91,C90,C89), C100(C101,C102,C103,C104,
 C105), C110(C111,C112,C113,C114,C109), C121(C122,C123,C124,C125,C126),
 C133(C134,C135,C136,C137,C138), C150(C149,C148,C145,C146,C147), C160(C159,C158,
 C157,C162,C161), C172(C171,C170,C169,C174,C173), C181(C186,C185,C184,C183,C182)
;
_smtbx_masks_void_probe_radius 1.2
_smtbx_masks_void_truncation_radius 1.2
_olex2_submission_special_instructions 'No special instructions were received'
_oxdiff_exptl_absorpt_empirical_details
;
Empirical correction (ABSPACK) includes:
- Absorption correction using spherical harmonics
- Frame scaling
- Detector area scaling
- B-factor correction
;
_oxdiff_exptl_absorpt_empirical_full_max 2.040
_oxdiff_exptl_absorpt_empirical_full_min 0.661

loop_
_space_group_symop_operation_xyz
'x, y, z'
'-x, -y, -z'

loop_
_atom_site_label
_atom_site_type_symbol
_atom_site_fract_x
_atom_site_fract_y
_atom_site_fract_z
_atom_site_U_iso_or_equiv
_atom_site_adp_type
_atom_site_occupancy
_atom_site_site_symmetry_order
_atom_site_calc_flag
_atom_site_refinement_flags_posn
_atom_site_refinement_flags_adp
_atom_site_refinement_flags_occupancy
_atom_site_disorder_assembly
_atom_site_disorder_group
Pd1 Pd 0.41440(5) 0.71063(4) 0.52496(4) 0.0886(4) Uani 1 1 d . U . . .
Pd2 Pd 0.93918(5) 0.72404(4) 0.53458(4) 0.1016(4) Uani 1 1 d . U . . .
Pd3 Pd 0.96035(6) 0.58886(4) 0.11398(4) 0.1057(5) Uani 1 1 d . U . . .
Pd4 Pd 0.50843(5) 0.33681(3) 0.27633(3) 0.0755(3) Uani 1 1 d . U . . .
Pd5 Pd 0.20089(5) 0.56251(4) 0.10411(4) 0.0841(4) Uani 1 1 d . U . . .
Pd6 Pd 0.51695(6) 1.05385(4) 0.27443(5) 0.1238(5) Uani 1 1 d . U . . .
Pd7 Pd 1.04247(6) 1.07267(4) 0.27596(5) 0.1124(5) Uani 1 1 d . U . . .
Pd8 Pd 0.65817(6) 0.81622(5) -0.06654(4) 0.1104(5) Uani 1 1 d . U . . .
N1 N 0.4922(3) 0.7483(3) 0.5601(3) 0.0923(19) Uani 1 1 d G U . . .
C2 C 0.5105(4) 0.7896(3) 0.5986(3) 0.095(2) Uani 1 1 d G U . . .
H2 H 0.485654 0.802786 0.614009 0.114 Uiso 1 1 calc R U . . .
C3 C 0.5725(4) 0.8076(3) 0.6099(3) 0.096(2) Uani 1 1 d G U . . .
H3 H 0.596433 0.835003 0.634185 0.115 Uiso 1 1 calc R U . . .
N2 N 0.5925(3) 0.7774(3) 0.5784(3) 0.094(2) Uani 1 1 d G U . . .
C1 C 0.5429(4) 0.7408(3) 0.5477(3) 0.094(2) Uani 1 1 d G U . . .
H1 H 0.543505 0.715653 0.523114 0.113 Uiso 1 1 calc R U . . .
N4 N 0.8822(4) 0.7353(3) 0.5720(3) 0.099(2) Uani 1 1 d G U . . .
C10 C 0.8357(4) 0.7486(4) 0.5544(2) 0.099(2) Uani 1 1 d G U . . .
H10 H 0.828831 0.755073 0.524267 0.119 Uiso 1 1 calc R U . . .
N3 N 0.8011(3) 0.7507(3) 0.5897(3) 0.097(2) Uani 1 1 d G U . . .
C11 C 0.8264(4) 0.7386(4) 0.6292(3) 0.099(2) Uani 1 1 d G U . . .
H11 H 0.812176 0.737191 0.657843 0.119 Uiso 1 1 calc R U . . .
C12 C 0.8765(4) 0.7291(4) 0.6182(3) 0.098(2) Uani 1 1 d G U . . .
H12 H 0.901737 0.720157 0.638260 0.118 Uiso 1 1 calc R U . . .
N5 N 0.3376(4) 0.6761(4) 0.4872(3) 0.100(2) Uani 1 1 d G U . . .
C13 C 0.3303(4) 0.6643(4) 0.4389(3) 0.108(3) Uani 1 1 d G U . . .
H13 H 0.361166 0.671271 0.420475 0.129 Uiso 1 1 calc R U . . .
N6 N 0.2689(5) 0.6404(4) 0.4231(3) 0.115(2) Uani 1 1 d G U . . .
C15 C 0.2382(3) 0.6374(4) 0.4615(4) 0.116(3) Uani 1 1 d G U . . .
H15 H 0.196618 0.623098 0.460874 0.139 Uiso 1 1 calc R U . . .
C14 C 0.2807(5) 0.6595(4) 0.5012(3) 0.110(3) Uani 1 1 d G U . . .
H14 H 0.272419 0.662533 0.531662 0.132 Uiso 1 1 calc R U . . .
N7 N 0.1806(5) 0.5846(4) 0.2417(2) 0.115(2) Uani 1 1 d G U . . .
C22 C 0.2145(3) 0.5878(4) 0.2052(3) 0.102(3) Uani 1 1 d G U . . .
H22 H 0.256205 0.599514 0.208025 0.122 Uiso 1 1 calc R U . . .
N8 N 0.1753(5) 0.5705(4) 0.1638(3) 0.096(2) Uani 1 1 d G U . . .
C24 C 0.1171(4) 0.5565(4) 0.1747(3) 0.110(3) Uani 1 1 d G U . . .
H24 H 0.082085 0.543614 0.153519 0.132 Uiso 1 1 calc R U . . .
C23 C 0.1203(4) 0.5652(4) 0.2229(3) 0.118(3) Uani 1 1 d G U . . .
H23 H 0.087880 0.559213 0.239571 0.141 Uiso 1 1 calc R U . . .
N9 N 0.4234(4) 0.6427(2) 0.5224(3) 0.0872(18) Uani 1 1 d G U . . .
C26 C 0.4372(4) 0.6217(3) 0.5610(2) 0.089(2) Uani 1 1 d G U . . .
H26 H 0.443684 0.638245 0.591848 0.107 Uiso 1 1 calc R U . . .
C27 C 0.4397(4) 0.5716(3) 0.5454(3) 0.089(2) Uani 1 1 d G U . . .
H27 H 0.448148 0.548773 0.563939 0.107 Uiso 1 1 calc R U . . .
N10 N 0.4275(4) 0.5617(3) 0.4971(3) 0.0860(19) Uani 1 1 d G U . . .
C25 C 0.4174(4) 0.6056(3) 0.4829(2) 0.090(2) Uani 1 1 d G U . . .
H25 H 0.408208 0.609551 0.452327 0.108 Uiso 1 1 calc R U . . .
N12 N 0.4701(3) 0.3504(3) 0.3284(2) 0.0784(18) Uani 1 1 d G U . . .
C34 C 0.4765(3) 0.4023(2) 0.3489(3) 0.079(2) Uani 1 1 d G U . . .
H34 H 0.503046 0.435539 0.342034 0.095 Uiso 1 1 calc R U . . .
N11 N 0.4363(4) 0.3957(3) 0.3812(3) 0.0833(19) Uani 1 1 d G U . . .
C35 C 0.4051(4) 0.3398(3) 0.3808(3) 0.089(2) Uani 1 1 d G U . . .
H35 H 0.375399 0.323861 0.399195 0.107 Uiso 1 1 calc R U . . .
C36 C 0.4260(4) 0.3118(2) 0.3482(3) 0.087(2) Uani 1 1 d G U . . .
H36 H 0.412745 0.273859 0.340894 0.104 Uiso 1 1 calc R U . . .
N14 N 0.4141(4) 0.8601(3) 0.5095(3) 0.109(2) Uani 1 1 d G U . . .
C39 C 0.3764(4) 0.8480(3) 0.5437(3) 0.110(2) Uani 1 1 d G U . . .
H39 H 0.357834 0.869847 0.556582 0.132 Uiso 1 1 calc R U . . .
C38 C 0.3714(4) 0.7976(3) 0.5554(3) 0.105(2) Uani 1 1 d G U . . .
H38 H 0.348865 0.779819 0.577360 0.126 Uiso 1 1 calc R U . . .
N13 N 0.4060(4) 0.7786(3) 0.5284(3) 0.1004(19) Uani 1 1 d G U . . .
C37 C 0.4324(4) 0.8172(4) 0.5000(3) 0.103(2) Uani 1 1 d G U . . .
H37 H 0.457864 0.814716 0.478503 0.124 Uiso 1 1 calc R U . . .
N16 N 0.4928(5) 1.0488(4) 0.3339(3) 0.125(2) Uani 1 1 d G U . . .
C48 C 0.4692(5) 1.0817(3) 0.3586(4) 0.125(3) Uani 1 1 d G U . . .
H48 H 0.464156 1.111938 0.349204 0.150 Uiso 1 1 calc R U . . .
C47 C 0.4544(5) 1.0616(4) 0.3997(3) 0.127(3) Uani 1 1 d G U . . .
H47 H 0.437790 1.075946 0.422719 0.152 Uiso 1 1 calc R U . . .
N15 N 0.4689(5) 1.0162(4) 0.4005(3) 0.125(2) Uani 1 1 d G U . . .
C46 C 0.4926(5) 1.0083(3) 0.3598(4) 0.126(2) Uani 1 1 d G U . . .
H46 H 0.505951 0.980703 0.351409 0.151 Uiso 1 1 calc R U . . .
N18 N 0.8336(4) 0.5613(3) 0.4911(3) 0.107(2) Uani 1 1 d G U . . .
C49 C 0.8484(4) 0.6169(4) 0.4912(3) 0.104(3) Uani 1 1 d G U . . .
H49 H 0.829891 0.632027 0.471011 0.125 Uiso 1 1 calc R U . . .
N17 N 0.8956(4) 0.6460(3) 0.5267(3) 0.105(2) Uani 1 1 d G U . . .
C50 C 0.9101(4) 0.6084(4) 0.5486(3) 0.114(3) Uani 1 1 d G U . . .
H50 H 0.940132 0.616741 0.573509 0.137 Uiso 1 1 calc R U . . .
C51 C 0.8718(5) 0.5560(3) 0.5266(4) 0.114(3) Uani 1 1 d G U . . .
H51 H 0.871643 0.523142 0.534277 0.137 Uiso 1 1 calc R U . . .
N20 N 0.5807(3) 0.3533(3) 0.3171(3) 0.0868(19) Uani 1 1 d G U . . .
C60 C 0.5991(4) 0.3139(2) 0.3321(3) 0.094(2) Uani 1 1 d G U . . .
H60 H 0.579632 0.276186 0.322797 0.112 Uiso 1 1 calc R U . . .
C59 C 0.6516(4) 0.3410(3) 0.3633(3) 0.093(2) Uani 1 1 d G U . . .
H59 H 0.673411 0.324488 0.378650 0.111 Uiso 1 1 calc R U . . .
N19 N 0.6656(3) 0.3970(3) 0.3677(3) 0.096(2) Uani 1 1 d G U . . .
C58 C 0.6219(4) 0.4046(2) 0.3391(3) 0.089(2) Uani 1 1 d G U . . .
H58 H 0.620362 0.438145 0.335395 0.107 Uiso 1 1 calc R U . . .
N21 N 0.9806(5) 0.8035(5) 0.5393(4) 0.105(2) Uani 1 1 d . U . . .
N22 N 1.0161(5) 0.8835(5) 0.5230(5) 0.107(2) Uani 1 1 d . U . . .
N24 N 1.0594(4) 1.0704(4) 0.3411(3) 0.110(2) Uani 1 1 d G U . . .
C84 C 1.0956(4) 1.1141(3) 0.3751(3) 0.114(3) Uani 1 1 d G U . . .
H84 H 1.116344 1.150149 0.370567 0.137 Uiso 1 1 calc R U . . .
C83 C 1.0955(4) 1.0946(3) 0.4173(3) 0.114(3) Uani 1 1 d G U . . .
H83 H 1.116080 1.115332 0.445813 0.137 Uiso 1 1 calc R U . . .
N23 N 1.0592(4) 1.0388(3) 0.4092(3) 0.108(2) Uani 1 1 d G U . . .
C82 C 1.0369(4) 1.0238(3) 0.3621(3) 0.106(3) Uani 1 1 d G U . . .
H82 H 1.011381 0.988764 0.347307 0.127 Uiso 1 1 calc R U . . .
N26 N 1.0215(5) 0.6834(4) 0.4283(3) 0.131(3) Uani 1 1 d G U . . .
C61 C 0.9743(4) 0.6904(4) 0.4481(4) 0.123(3) Uani 1 1 d G U . . .
H61 H 0.936664 0.683828 0.432393 0.147 Uiso 1 1 calc R U . . .
N25 N 0.9930(5) 0.7089(4) 0.4954(3) 0.119(2) Uani 1 1 d G U . . .
C62 C 1.0519(5) 0.7133(5) 0.5049(3) 0.133(3) Uani 1 1 d G U . . .
H62 H 1.075413 0.724844 0.533871 0.160 Uiso 1 1 calc R U . . .
C63 C 1.0695(4) 0.6976(5) 0.4634(4) 0.137(3) Uani 1 1 d G U . . .
H63 H 1.106851 0.696721 0.459741 0.165 Uiso 1 1 calc R U . . .
N27 N 0.9867(4) 0.5830(4) 0.2521(3) 0.116(2) Uani 1 1 d G U . . .
C71 C 0.9761(5) 0.5287(3) 0.2357(3) 0.118(3) Uani 1 1 d G U . . .
H71 H 0.975981 0.502317 0.253831 0.141 Uiso 1 1 calc R U . . .
C72 C 0.9658(5) 0.5209(3) 0.1874(3) 0.113(3) Uani 1 1 d G U . . .
H72 H 0.957535 0.488360 0.167532 0.136 Uiso 1 1 calc R U . . .
N28 N 0.9699(4) 0.5703(4) 0.1739(3) 0.111(2) Uani 1 1 d G U . . .
C70 C 0.9828(4) 0.6087(3) 0.2140(3) 0.116(3) Uani 1 1 d G U . . .
H70 H 0.988018 0.645101 0.215008 0.139 Uiso 1 1 calc R U . . .
N30 N 0.8107(3) 0.4469(3) 0.1014(3) 0.099(2) Uani 1 1 d G U . . .
C87 C 0.8384(4) 0.4302(3) 0.0663(3) 0.103(3) Uani 1 1 d G U . . .
H87 H 0.823526 0.395902 0.047784 0.123 Uiso 1 1 calc R U . . .
C86 C 0.8922(4) 0.4739(3) 0.0639(3) 0.102(3) Uani 1 1 d G U . . .
H86 H 0.919617 0.473940 0.043417 0.123 Uiso 1 1 calc R U . . .
N29 N 0.8977(3) 0.5175(3) 0.0974(3) 0.101(2) Uani 1 1 d G U . . .
C85 C 0.8474(4) 0.5008(3) 0.1206(3) 0.099(2) Uani 1 1 d G U . . .
H85 H 0.839582 0.522009 0.144689 0.119 Uiso 1 1 calc R U . . .
N31 N 0.6086(3) 0.3342(3) 0.1714(3) 0.092(2) Uani 1 1 d G U . . .
C94 C 0.5938(4) 0.3588(2) 0.2103(3) 0.088(2) Uani 1 1 d G U . . .
H94 H 0.614249 0.395053 0.224859 0.106 Uiso 1 1 calc R U . . .
N32 N 0.5432(4) 0.3199(3) 0.2237(2) 0.0832(18) Uani 1 1 d G U . . .
C96 C 0.5267(3) 0.2712(3) 0.1931(3) 0.086(2) Uani 1 1 d G U . . .
H96 H 0.494246 0.238399 0.194009 0.103 Uiso 1 1 calc R U . . .
C95 C 0.5671(4) 0.2800(3) 0.1607(3) 0.090(2) Uani 1 1 d G U . . .
H95 H 0.566517 0.254134 0.136259 0.108 Uiso 1 1 calc R U . . .
N33 N 0.9462(5) 0.6075(4) 0.0561(3) 0.113(2) Uani 1 1 d G U . . .
C98 C 0.9824(4) 0.6165(4) 0.0208(4) 0.117(3) Uani 1 1 d G U . . .
H98 H 1.016538 0.608863 0.019469 0.140 Uiso 1 1 calc R U . . .
C99 C 0.9586(5) 0.6390(4) -0.0121(3) 0.119(3) Uani 1 1 d G U . . .
H99 H 0.974073 0.649027 -0.039349 0.143 Uiso 1 1 calc R U . . .
N34 N 0.9078(4) 0.6439(4) 0.0029(3) 0.116(2) Uani 1 1 d G U . . .
C97 C 0.9001(4) 0.6245(4) 0.0450(3) 0.114(2) Uani 1 1 d G U . . .
H97 H 0.869469 0.623023 0.062729 0.136 Uiso 1 1 calc R U . . .
N36 N 0.7136(4) 0.7848(4) -0.0837(3) 0.111(2) Uani 1 1 d G U . . .
C106 C 0.7299(4) 0.7505(4) -0.0585(3) 0.112(3) Uani 1 1 d G U . . .
H106 H 0.710787 0.733903 -0.034555 0.134 Uiso 1 1 calc R U . . .
N35 N 0.7797(4) 0.7453(4) -0.0753(3) 0.112(2) Uani 1 1 d G U . . .
C107 C 0.7942(4) 0.7765(4) -0.1109(3) 0.111(3) Uani 1 1 d G U . . .
H107 H 0.825741 0.780309 -0.128240 0.134 Uiso 1 1 calc R U . . .
C108 C 0.7534(5) 0.8009(4) -0.1161(3) 0.112(3) Uani 1 1 d G U . . .
H108 H 0.752749 0.823913 -0.137533 0.135 Uiso 1 1 calc R U . . .
N37 N 1.0252(4) 0.6612(3) 0.1305(4) 0.127(2) Uani 1 1 d G U . . .
C191 C 1.0857(5) 0.6716(4) 0.1422(4) 0.142(3) Uani 1 1 d G U . . .
H191 H 1.103565 0.646909 0.135939 0.170 Uiso 1 1 calc R U . . .
C192 C 1.1148(4) 0.7255(4) 0.1649(4) 0.149(3) Uani 1 1 d G U . . .
H192 H 1.155507 0.743125 0.176437 0.179 Uiso 1 1 calc R U . . .
N38 N 1.0723(5) 0.7484(3) 0.1672(4) 0.148(3) Uani 1 1 d G U . . .
C190 C 1.0169(4) 0.7086(4) 0.1459(4) 0.135(3) Uani 1 1 d G U . . .
H190 H 0.980734 0.713025 0.142639 0.162 Uiso 1 1 calc R U . . .
N39 N 1.1015(5) 0.9551(3) 0.2321(4) 0.154(3) Uani 1 1 d G U . . .
C116 C 1.1565(4) 0.9998(5) 0.2448(5) 0.158(3) Uani 1 1 d G U . . .
H116 H 1.194306 0.999248 0.243041 0.190 Uiso 1 1 calc R U . . .
C117 C 1.1449(5) 1.0453(3) 0.2607(5) 0.153(3) Uani 1 1 d G U . . .
H117 H 1.173608 1.080620 0.271320 0.183 Uiso 1 1 calc R U . . .
N40 N 1.0828(5) 1.0288(4) 0.2578(4) 0.138(2) Uani 1 1 d G U . . .
C115 C 1.0560(4) 0.9731(4) 0.2401(4) 0.145(3) Uani 1 1 d G U . . .
H115 H 1.014838 0.951539 0.234652 0.174 Uiso 1 1 calc R U . . .
N42 N 0.3519(4) 0.3260(3) 0.2054(3) 0.0840(19) Uani 1 1 d G U . . .
C120 C 0.3337(3) 0.2719(3) 0.2128(3) 0.086(2) Uani 1 1 d G U . . .
H120 H 0.295049 0.244621 0.205096 0.103 Uiso 1 1 calc R U . . .
C119 C 0.3836(4) 0.2656(3) 0.2339(3) 0.087(2) Uani 1 1 d G U . . .
H119 H 0.384133 0.233487 0.242673 0.104 Uiso 1 1 calc R U . . .
N41 N 0.4326(3) 0.3159(3) 0.2394(3) 0.0830(18) Uani 1 1 d G U . . .
C118 C 0.4129(4) 0.3532(2) 0.2218(3) 0.083(2) Uani 1 1 d G U . . .
H118 H 0.436543 0.389931 0.221174 0.100 Uiso 1 1 calc R U . . .
N43 N 0.2141(4) 0.4230(3) 0.1356(3) 0.0893(19) Uani 1 1 d G U . . .
C127 C 0.2372(3) 0.4759(3) 0.1247(3) 0.088(2) Uani 1 1 d G U . . .
H127 H 0.277771 0.498576 0.126677 0.105 Uiso 1 1 calc R U . . .
N44 N 0.1889(4) 0.4888(3) 0.1105(3) 0.0866(18) Uani 1 1 d G U . . .
C128 C 0.1360(3) 0.4439(3) 0.1125(3) 0.095(2) Uani 1 1 d G U . . .
H128 H 0.097096 0.441536 0.104886 0.115 Uiso 1 1 calc R U . . .
C129 C 0.1516(4) 0.4033(3) 0.1281(3) 0.096(2) Uani 1 1 d G U . . .
H129 H 0.124850 0.368928 0.132607 0.116 Uiso 1 1 calc R U . . .
N45 N 0.2317(4) 0.5535(3) 0.0466(3) 0.0873(19) Uani 1 1 d G U . . .
C131 C 0.2152(3) 0.5065(3) 0.0138(3) 0.090(2) Uani 1 1 d G U . . .
H131 H 0.180975 0.474370 0.011968 0.108 Uiso 1 1 calc R U . . .
C132 C 0.2588(4) 0.5161(3) -0.0160(3) 0.093(2) Uani 1 1 d G U . . .
H132 H 0.258920 0.491473 -0.041202 0.111 Uiso 1 1 calc R U . . .
N46 N 0.3023(3) 0.5690(3) -0.0015(3) 0.090(2) Uani 1 1 d G U . . .
C130 C 0.2856(4) 0.5921(2) 0.0372(3) 0.089(2) Uani 1 1 d G U . . .
H130 H 0.306713 0.627192 0.053886 0.106 Uiso 1 1 calc R U . . .
N47 N 0.5062(3) 0.6774(3) -0.0729(3) 0.099(2) Uani 1 1 d G U . . .
C140 C 0.5274(4) 0.6625(3) -0.1129(3) 0.102(3) Uani 1 1 d G U . . .
H140 H 0.508856 0.629579 -0.133350 0.123 Uiso 1 1 calc R U . . .
C141 C 0.5811(4) 0.7054(4) -0.1169(3) 0.106(3) Uani 1 1 d G U . . .
H141 H 0.604822 0.706257 -0.140487 0.127 Uiso 1 1 calc R U . . .
N48 N 0.5932(4) 0.7468(3) -0.0794(3) 0.108(2) Uani 1 1 d G U . . .
C139 C 0.5469(4) 0.7295(3) -0.0522(3) 0.103(3) Uani 1 1 d G U . . .
H139 H 0.543674 0.749337 -0.024927 0.124 Uiso 1 1 calc R U . . .
N49 N 0.2120(4) 0.6357(2) 0.0978(3) 0.098(2) Uani 1 1 d G U . . .
C143 C 0.1838(4) 0.6530(3) 0.0635(3) 0.109(3) Uani 1 1 d G U . . .
H143 H 0.157374 0.630750 0.037515 0.130 Uiso 1 1 calc R U . . .
C144 C 0.2022(5) 0.7095(3) 0.0747(3) 0.114(3) Uani 1 1 d G U . . .
H144 H 0.190114 0.731676 0.057614 0.136 Uiso 1 1 calc R U . . .
N50 N 0.2417(4) 0.7271(2) 0.1160(3) 0.117(2) Uani 1 1 d G U . . .
C142 C 0.2478(4) 0.6815(3) 0.1303(3) 0.107(2) Uani 1 1 d G U . . .
H142 H 0.271591 0.681530 0.156851 0.129 Uiso 1 1 calc R U . . .
N52 N 0.4389(4) 1.0069(3) 0.2499(4) 0.142(2) Uani 1 1 d G U . . .
C153 C 0.3866(5) 1.0166(3) 0.2463(4) 0.154(3) Uani 1 1 d G U . . .
H153 H 0.383502 1.049419 0.256949 0.185 Uiso 1 1 calc R U . . .
C152 C 0.3396(4) 0.9685(4) 0.2241(5) 0.158(3) Uani 1 1 d G U . . .
H152 H 0.299623 0.963580 0.217186 0.189 Uiso 1 1 calc R U . . .
N51 N 0.3630(5) 0.9292(3) 0.2139(4) 0.150(3) Uani 1 1 d G U . . .
C151 C 0.4243(5) 0.9529(4) 0.2298(4) 0.143(3) Uani 1 1 d G U . . .
H151 H 0.450969 0.935681 0.227487 0.172 Uiso 1 1 calc R U . . .
N54 N 0.5547(5) 1.0356(4) 0.1397(3) 0.143(2) Uani 1 1 d G U . . .
C156 C 0.5635(6) 1.0905(4) 0.1445(4) 0.141(3) Uani 1 1 d G U . . .
H156 H 0.573155 1.112699 0.121526 0.169 Uiso 1 1 calc R U . . .
C155 C 0.5553(6) 1.1066(3) 0.1895(4) 0.139(3) Uani 1 1 d G U . . .
H155 H 0.558577 1.141350 0.202029 0.167 Uiso 1 1 calc R U . . .
N53 N 0.5415(5) 1.0615(4) 0.2126(3) 0.134(2) Uani 1 1 d G U . . .
C154 C 0.5411(5) 1.0176(3) 0.1819(4) 0.136(3) Uani 1 1 d G U . . .
H154 H 0.533103 0.982443 0.188330 0.163 Uiso 1 1 calc R U . . .
N56 N 0.6020(5) 0.8499(4) -0.0519(4) 0.129(2) Uani 1 1 d G U . . .
C165 C 0.5462(5) 0.8453(4) -0.0724(3) 0.138(3) Uani 1 1 d G U . . .
H165 H 0.525336 0.823750 -0.100580 0.166 Uiso 1 1 calc R U . . .
C164 C 0.5272(5) 0.8787(5) -0.0435(5) 0.146(3) Uani 1 1 d G U . . .
H164 H 0.491353 0.883380 -0.048832 0.175 Uiso 1 1 calc R U . . .
N55 N 0.5712(6) 0.9039(4) -0.0051(4) 0.146(3) Uani 1 1 d G U . . .
C163 C 0.6174(5) 0.8861(5) -0.0103(4) 0.138(3) Uani 1 1 d G U . . .
H163 H 0.652494 0.896568 0.010427 0.165 Uiso 1 1 calc R U . . .
N58 N 0.7012(4) 1.1320(4) 0.3155(4) 0.138(2) Uani 1 1 d G U . . .
C168 C 0.6832(5) 1.1693(4) 0.3403(4) 0.139(3) Uani 1 1 d G U . . .
H168 H 0.708534 1.201780 0.359451 0.167 Uiso 1 1 calc R U . . .
C167 C 0.6208(5) 1.1495(4) 0.3316(4) 0.137(3) Uani 1 1 d G U . . .
H167 H 0.596972 1.166432 0.343880 0.165 Uiso 1 1 calc R U . . .
N57 N 0.6002(4) 1.1000(4) 0.3014(4) 0.130(2) Uani 1 1 d G U . . .
C166 C 0.6499(5) 1.0892(4) 0.2914(4) 0.133(3) Uani 1 1 d G U . . .
H166 H 0.649018 1.058674 0.272032 0.160 Uiso 1 1 calc R U . . .
N60 N 0.9989(4) 1.1176(4) 0.2905(4) 0.123(2) Uani 1 1 d G U . . .
C177 C 1.0194(4) 1.1742(4) 0.2925(4) 0.128(3) Uani 1 1 d G U . . .
H177 H 1.058489 1.197940 0.290050 0.153 Uiso 1 1 calc R U . . .
C176 C 0.9713(5) 1.1890(3) 0.2989(4) 0.133(3) Uani 1 1 d G U . . .
H176 H 0.972514 1.224402 0.301456 0.160 Uiso 1 1 calc R U . . .
N59 N 0.9210(4) 1.1416(4) 0.3008(4) 0.133(2) Uani 1 1 d G U . . .
C175 C 0.9381(4) 1.0975(3) 0.2956(4) 0.128(3) Uani 1 1 d G U . . .
H175 H 0.913225 1.060938 0.295562 0.154 Uiso 1 1 calc R U . . .
N62 N 0.9730(5) 1.0604(5) 0.1423(3) 0.146(3) Uani 1 1 d G U . . .
C179 C 1.0199(6) 1.1120(4) 0.1484(4) 0.149(3) Uani 1 1 d G U . . .
H179 H 1.029214 1.135499 0.126399 0.179 Uiso 1 1 calc R U . . .
C180 C 1.0503(4) 1.1224(4) 0.1931(4) 0.146(3) Uani 1 1 d G U . . .
H180 H 1.083588 1.153996 0.206255 0.176 Uiso 1 1 calc R U . . .
N61 N 1.0222(5) 1.0771(4) 0.2146(3) 0.132(2) Uani 1 1 d G U . . .
C178 C 0.9745(5) 1.0388(3) 0.1833(4) 0.134(3) Uani 1 1 d G U . . .
H178 H 0.948097 1.004740 0.188708 0.161 Uiso 1 1 calc R U . . .
C7 C 0.7549(3) 0.7646(4) 0.5855(4) 0.098(2) Uani 1 1 d G U . . .
C6 C 0.7391(4) 0.7880(3) 0.6233(3) 0.096(2) Uani 1 1 d G U . . .
H6 H 0.764866 0.800253 0.651294 0.116 Uiso 1 1 calc R U . . .
C5 C 0.6855(4) 0.7935(3) 0.6202(3) 0.095(2) Uani 1 1 d G U . . .
H5 H 0.674718 0.809460 0.646023 0.114 Uiso 1 1 calc R U . . .
C4 C 0.6478(3) 0.7755(4) 0.5793(3) 0.095(2) Uani 1 1 d G U . . .
C9 C 0.6636(4) 0.7521(4) 0.5415(3) 0.100(3) Uani 1 1 d G U . . .
H9 H 0.637869 0.739873 0.513524 0.120 Uiso 1 1 calc R U . . .
C8 C 0.7172(4) 0.7467(4) 0.5446(3) 0.101(3) Uani 1 1 d G U . . .
H8 H 0.728017 0.730665 0.518795 0.121 Uiso 1 1 calc R U . . .
C19 C 0.2019(6) 0.6030(5) 0.2846(3) 0.131(3) Uani 1 1 d G U . . .
C20 C 0.2579(5) 0.6426(5) 0.2995(4) 0.141(3) Uani 1 1 d G U . . .
H20 H 0.281021 0.661561 0.278289 0.170 Uiso 1 1 calc R U . . .
C21 C 0.2802(4) 0.6546(4) 0.3455(4) 0.141(3) Uani 1 1 d G U . . .
H21 H 0.318473 0.681710 0.355740 0.169 Uiso 1 1 calc R U . . .
C16 C 0.2464(6) 0.6269(5) 0.3766(3) 0.128(3) Uani 1 1 d G U . . .
C17 C 0.1903(5) 0.5873(5) 0.3617(4) 0.139(3) Uani 1 1 d G U . . .
H17 H 0.167239 0.568330 0.382984 0.167 Uiso 1 1 calc R U . . .
C18 C 0.1681(4) 0.5753(4) 0.3157(4) 0.141(3) Uani 1 1 d G U . . .
H18 H 0.129786 0.548180 0.305534 0.169 Uiso 1 1 calc R U . . .
C31 C 0.4327(4) 0.4362(3) 0.4100(3) 0.083(2) Uani 1 1 d G U . . .
C32 C 0.4439(4) 0.4852(3) 0.3953(2) 0.088(2) Uani 1 1 d G U . . .
H32 H 0.453101 0.489678 0.365374 0.105 Uiso 1 1 calc R U . . .
C33 C 0.4417(4) 0.5277(2) 0.4245(3) 0.086(2) Uani 1 1 d G U . . .
H33 H 0.449404 0.561245 0.414460 0.103 Uiso 1 1 calc R U . . .
C28 C 0.4283(4) 0.5212(3) 0.4684(3) 0.086(2) Uani 1 1 d G U . . .
C29 C 0.4171(4) 0.4722(3) 0.4831(2) 0.087(2) Uani 1 1 d G U . . .
H29 H 0.407956 0.467711 0.513043 0.105 Uiso 1 1 calc R U . . .
C30 C 0.4193(4) 0.4297(2) 0.4539(3) 0.084(2) Uani 1 1 d G U . . .
H30 H 0.411652 0.396144 0.463957 0.101 Uiso 1 1 calc R U . . .
C43 C 0.4597(5) 0.9810(4) 0.4339(3) 0.124(2) Uani 1 1 d G U . . .
C42 C 0.4077(4) 0.9672(4) 0.4532(4) 0.123(3) Uani 1 1 d G U . . .
H42 H 0.381945 0.984639 0.447295 0.147 Uiso 1 1 calc R U . . .
C41 C 0.3935(4) 0.9280(4) 0.4812(4) 0.117(3) Uani 1 1 d G U . . .
H41 H 0.357923 0.918591 0.494404 0.141 Uiso 1 1 calc R U . . .
C40 C 0.4312(5) 0.9026(4) 0.4899(3) 0.115(2) Uani 1 1 d G U . . .
C45 C 0.4832(4) 0.9163(4) 0.4705(4) 0.118(3) Uani 1 1 d G U . . .
H45 H 0.509002 0.898929 0.476444 0.142 Uiso 1 1 calc R U . . .
C44 C 0.4975(4) 0.9556(4) 0.4425(4) 0.124(3) Uani 1 1 d G U . . .
H44 H 0.533025 0.964976 0.429335 0.149 Uiso 1 1 calc R U . . .
C52 C 0.7929(4) 0.5209(3) 0.4619(3) 0.103(2) Uani 1 1 d G U . . .
C53 C 0.7441(5) 0.5281(3) 0.4427(3) 0.107(3) Uani 1 1 d G U . . .
H53 H 0.739374 0.560619 0.451640 0.128 Uiso 1 1 calc R U . . .
C54 C 0.7022(4) 0.4878(4) 0.4104(3) 0.107(3) Uani 1 1 d G U . . .
H54 H 0.668847 0.492769 0.397320 0.129 Uiso 1 1 calc R U . . .
C55 C 0.7091(4) 0.4403(3) 0.3974(3) 0.103(2) Uani 1 1 d G U . . .
C56 C 0.7579(5) 0.4331(3) 0.4166(3) 0.110(3) Uani 1 1 d G U . . .
H56 H 0.762612 0.400628 0.407678 0.132 Uiso 1 1 calc R U . . .
C57 C 0.7998(4) 0.4734(4) 0.4489(3) 0.109(3) Uani 1 1 d G U . . .
H57 H 0.833140 0.468477 0.461998 0.131 Uiso 1 1 calc R U . . .
C64 C 1.0156(5) 0.6576(4) 0.3854(3) 0.131(3) Uani 1 1 d G U . . .
C69 C 1.0372(5) 0.6186(5) 0.3733(4) 0.134(3) Uani 1 1 d G U . . .
H69 H 1.058963 0.609035 0.395792 0.161 Uiso 1 1 calc R U . . .
C68 C 1.0270(5) 0.5938(4) 0.3283(4) 0.130(3) Uani 1 1 d G U . . .
H68 H 1.041802 0.567169 0.320012 0.156 Uiso 1 1 calc R U . . .
C67 C 0.9952(5) 0.6078(4) 0.2954(3) 0.123(3) Uani 1 1 d G U . . .
C66 C 0.9736(5) 0.6467(4) 0.3075(4) 0.127(3) Uani 1 1 d G U . . .
H66 H 0.951797 0.656350 0.285000 0.152 Uiso 1 1 calc R U . . .
C65 C 0.9837(5) 0.6716(4) 0.3525(4) 0.130(3) Uani 1 1 d G U . . .
H65 H 0.968957 0.698216 0.360780 0.156 Uiso 1 1 calc R U . . .
C73 C 0.9794(7) 0.8320(6) 0.5081(5) 0.102(3) Uani 1 1 d . U . . .
C74 C 1.0177(7) 0.8391(6) 0.5791(5) 0.109(3) Uani 1 1 d . U . . .
C75 C 1.0357(7) 0.8902(6) 0.5667(6) 0.110(3) Uani 1 1 d . U . . .
H75 H 1.057868 0.923485 0.585988 0.132 Uiso 1 1 calc R U . . .
C79 C 1.0461(5) 1.0027(3) 0.4371(3) 0.107(2) Uani 1 1 d G U . . .
C80 C 0.9910(4) 0.9607(4) 0.4328(3) 0.109(3) Uani 1 1 d G U . . .
H80 H 0.960273 0.958264 0.410387 0.130 Uiso 1 1 calc R U . . .
C81 C 0.9808(3) 0.9221(3) 0.4613(4) 0.110(3) Uani 1 1 d G U . . .
H81 H 0.943112 0.893400 0.458411 0.132 Uiso 1 1 calc R U . . .
C76 C 1.0258(5) 0.9256(3) 0.4941(3) 0.109(2) Uani 1 1 d G U . . .
C77 C 1.0809(4) 0.9676(4) 0.4984(3) 0.107(3) Uani 1 1 d G U . . .
H77 H 1.111627 0.970034 0.520792 0.129 Uiso 1 1 calc R U . . .
C78 C 1.0911(3) 1.0062(3) 0.4699(4) 0.109(3) Uani 1 1 d G U . . .
H78 H 1.128789 1.034898 0.472768 0.131 Uiso 1 1 calc R U . . .
C88 C 0.7593(3) 0.4182(3) 0.1168(3) 0.094(2) Uani 1 1 d G U . . .
C93 C 0.7243(4) 0.4440(3) 0.1325(3) 0.091(2) Uani 1 1 d G U . . .
H93 H 0.735232 0.481051 0.131029 0.109 Uiso 1 1 calc R U . . .
C92 C 0.6732(4) 0.4155(3) 0.1502(3) 0.092(2) Uani 1 1 d G U . . .
H92 H 0.649288 0.433076 0.160942 0.110 Uiso 1 1 calc R U . . .
C91 C 0.6572(3) 0.3612(3) 0.1523(3) 0.091(2) Uani 1 1 d G U . . .
C90 C 0.6923(4) 0.3354(3) 0.1367(3) 0.095(2) Uani 1 1 d G U . . .
H90 H 0.681346 0.298285 0.138099 0.113 Uiso 1 1 calc R U . . .
C89 C 0.7433(4) 0.3639(3) 0.1189(3) 0.093(2) Uani 1 1 d G U . . .
H89 H 0.767289 0.346259 0.108186 0.112 Uiso 1 1 calc R U . . .
C100 C 0.8760(5) 0.6654(4) -0.0205(4) 0.119(2) Uani 1 1 d G U . . .
C101 C 0.9030(4) 0.7085(4) -0.0431(4) 0.121(3) Uani 1 1 d G U . . .
H101 H 0.943803 0.720290 -0.045720 0.145 Uiso 1 1 calc R U . . .
C102 C 0.8702(5) 0.7343(3) -0.0618(3) 0.117(3) Uani 1 1 d G U . . .
H102 H 0.888555 0.763727 -0.077193 0.140 Uiso 1 1 calc R U . . .
C103 C 0.8104(5) 0.7170(4) -0.0579(3) 0.116(2) Uani 1 1 d G U . . .
C104 C 0.7835(4) 0.6739(4) -0.0354(4) 0.120(3) Uani 1 1 d G U . . .
H104 H 0.742650 0.662116 -0.032715 0.143 Uiso 1 1 calc R U . . .
C105 C 0.8163(5) 0.6481(3) -0.0167(3) 0.121(3) Uani 1 1 d G U . . .
H105 H 0.797896 0.618678 -0.001242 0.145 Uiso 1 1 calc R U . . .
C110 C 1.1309(5) 0.8352(5) 0.2044(5) 0.166(3) Uani 1 1 d G U . . .
H110 H 1.161351 0.823034 0.210998 0.199 Uiso 1 1 calc R U . . .
C111 C 1.1399(5) 0.8881(5) 0.2197(4) 0.165(3) Uani 1 1 d G U . . .
H111 H 1.176432 0.912105 0.236856 0.198 Uiso 1 1 calc R U . . .
C112 C 1.0954(6) 0.9059(3) 0.2100(5) 0.161(3) Uani 1 1 d G U . . .
C113 C 1.0420(5) 0.8707(5) 0.1850(5) 0.163(3) Uani 1 1 d G U . . .
H113 H 1.011567 0.882865 0.178371 0.196 Uiso 1 1 calc R U . . .
C114 C 1.0330(5) 0.8178(4) 0.1696(4) 0.164(3) Uani 1 1 d G U . . .
H114 H 0.996485 0.793794 0.152512 0.197 Uiso 1 1 calc R U . . .
C109 C 1.0775(6) 0.8000(3) 0.1793(5) 0.159(3) Uani 1 1 d G U . . .
C121 C 0.3186(4) 0.3491(3) 0.1856(3) 0.086(2) Uani 1 1 d G U . . .
C122 C 0.3400(3) 0.3868(3) 0.1570(3) 0.086(2) Uani 1 1 d G U . . .
H122 H 0.379025 0.396689 0.149783 0.103 Uiso 1 1 calc R U . . .
C123 C 0.3041(4) 0.4102(3) 0.1388(3) 0.086(2) Uani 1 1 d G U . . .
H123 H 0.318722 0.436038 0.119207 0.104 Uiso 1 1 calc R U . . .
C124 C 0.2470(4) 0.3958(3) 0.1493(3) 0.088(2) Uani 1 1 d G U . . .
C125 C 0.2256(3) 0.3580(3) 0.1780(3) 0.089(2) Uani 1 1 d G U . . .
H125 H 0.186572 0.348162 0.185174 0.107 Uiso 1 1 calc R U . . .
C126 C 0.2615(4) 0.3346(3) 0.1962(3) 0.088(2) Uani 1 1 d G U . . .
H126 H 0.246875 0.308812 0.215751 0.105 Uiso 1 1 calc R U . . .
C133 C 0.3495(3) 0.5953(3) -0.0210(3) 0.094(2) Uani 1 1 d G U . . .
C134 C 0.3825(4) 0.5683(2) -0.0384(3) 0.095(2) Uani 1 1 d G U . . .
H134 H 0.369376 0.530565 -0.039064 0.114 Uiso 1 1 calc R U . . .
C135 C 0.4348(4) 0.5964(3) -0.0548(3) 0.095(2) Uani 1 1 d G U . . .
H135 H 0.457433 0.577932 -0.066679 0.114 Uiso 1 1 calc R U . . .
C136 C 0.4541(3) 0.6516(3) -0.0538(3) 0.096(2) Uani 1 1 d G U . . .
C137 C 0.4210(4) 0.6786(2) -0.0365(3) 0.096(2) Uani 1 1 d G U . . .
H137 H 0.434208 0.716267 -0.035822 0.115 Uiso 1 1 calc R U . . .
C138 C 0.3687(4) 0.6504(3) -0.0201(3) 0.093(2) Uani 1 1 d G U . . .
H138 H 0.346150 0.668901 -0.008207 0.112 Uiso 1 1 calc R U . . .
C150 C 0.3368(5) 0.8809(3) 0.1887(4) 0.147(3) Uani 1 1 d G U . . .
C149 C 0.2869(6) 0.8699(4) 0.1579(4) 0.147(3) Uani 1 1 d G U . . .
H149 H 0.273213 0.897334 0.153962 0.176 Uiso 1 1 calc R U . . .
C148 C 0.2571(5) 0.8187(4) 0.1330(4) 0.142(3) Uani 1 1 d G U . . .
H148 H 0.223002 0.811148 0.111918 0.170 Uiso 1 1 calc R U . . .
C145 C 0.2771(5) 0.7785(3) 0.1388(4) 0.134(3) Uani 1 1 d G U . . .
C146 C 0.3270(5) 0.7896(4) 0.1696(4) 0.142(3) Uani 1 1 d G U . . .
H146 H 0.340661 0.762119 0.173574 0.170 Uiso 1 1 calc R U . . .
C147 C 0.3568(5) 0.8408(4) 0.1946(4) 0.147(3) Uani 1 1 d G U . . .
H147 H 0.390873 0.848306 0.215618 0.177 Uiso 1 1 calc R U . . .
C160 C 0.5723(6) 0.9377(5) 0.0330(4) 0.156(3) Uani 1 1 d G U . . .
C159 C 0.5564(6) 0.9802(5) 0.0264(4) 0.163(3) Uani 1 1 d G U . . .
H159 H 0.547515 0.985970 -0.003575 0.196 Uiso 1 1 calc R U . . .
C158 C 0.5535(6) 1.0142(4) 0.0637(5) 0.161(3) Uani 1 1 d G U . . .
H158 H 0.542704 1.043193 0.059251 0.193 Uiso 1 1 calc R U . . .
C157 C 0.5665(6) 1.0057(4) 0.1076(4) 0.152(3) Uani 1 1 d G U . . .
C162 C 0.5824(6) 0.9632(5) 0.1142(4) 0.156(3) Uani 1 1 d G U . . .
H162 H 0.591287 0.957416 0.144167 0.188 Uiso 1 1 calc R U . . .
C161 C 0.5853(6) 0.9292(4) 0.0769(5) 0.159(3) Uani 1 1 d G U . . .
H161 H 0.596099 0.900192 0.081341 0.190 Uiso 1 1 calc R U . . .
C172 C 0.8639(4) 1.1333(5) 0.3055(5) 0.145(3) Uani 1 1 d G U . . .
C171 C 0.8556(5) 1.1799(4) 0.3191(5) 0.159(3) Uani 1 1 d G U . . .
H171 H 0.888638 1.213277 0.327401 0.190 Uiso 1 1 calc R U . . .
C170 C 0.7989(6) 1.1779(4) 0.3206(5) 0.155(3) Uani 1 1 d G U . . .
H170 H 0.793192 1.209779 0.329940 0.186 Uiso 1 1 calc R U . . .
C169 C 0.7505(4) 1.1291(5) 0.3085(5) 0.148(3) Uani 1 1 d G U . . .
C174 C 0.7588(5) 1.0824(4) 0.2949(4) 0.150(3) Uani 1 1 d G U . . .
H174 H 0.725733 1.049070 0.286582 0.180 Uiso 1 1 calc R U . . .
C173 C 0.8155(6) 1.0845(4) 0.2934(4) 0.150(3) Uani 1 1 d G U . . .
H173 H 0.821177 1.052566 0.284042 0.180 Uiso 1 1 calc R U . . .
C181 C 0.9311(5) 1.0318(5) 0.1049(4) 0.155(3) Uani 1 1 d G U . . .
C186 C 0.9014(6) 0.9762(5) 0.0991(4) 0.160(3) Uani 1 1 d G U . . .
H186 H 0.909803 0.956654 0.121013 0.192 Uiso 1 1 calc R U . . .
C185 C 0.8592(5) 0.9494(4) 0.0613(5) 0.157(3) Uani 1 1 d G U . . .
H185 H 0.838905 0.911412 0.057363 0.189 Uiso 1 1 calc R U . . .
C184 C 0.8469(5) 0.9780(5) 0.0293(4) 0.151(3) Uani 1 1 d G U . . .
C183 C 0.8766(6) 1.0336(5) 0.0351(4) 0.155(3) Uani 1 1 d G U . . .
H183 H 0.868163 1.053172 0.013177 0.186 Uiso 1 1 calc R U . . .
C182 C 0.9187(6) 1.0605(4) 0.0729(5) 0.158(3) Uani 1 1 d G U . . .
H182 H 0.939061 1.098416 0.076827 0.189 Uiso 1 1 calc R U . . .
C187 C 0.7644(5) 0.8964(4) -0.0113(4) 0.129(3) Uani 1 1 d G U . . .
H187 H 0.766686 0.871164 0.007354 0.155 Uiso 1 1 calc R U . . .
N64 N 0.7229(4) 0.8854(4) -0.0506(4) 0.125(2) Uani 1 1 d G U . . .
C189 C 0.7348(5) 0.9340(5) -0.0683(3) 0.139(3) Uani 1 1 d G U . . .
H189 H 0.713711 0.938309 -0.094554 0.167 Uiso 1 1 calc R U . . .
C188 C 0.7836(5) 0.9752(3) -0.0399(4) 0.144(3) Uani 1 1 d G U . . .
H188 H 0.801008 1.011790 -0.043770 0.173 Uiso 1 1 calc R U . . .
N63 N 0.8020(4) 0.9519(5) -0.0046(4) 0.140(3) Uani 1 1 d G U . . .

loop_
_atom_site_aniso_label
_atom_site_aniso_U_11
_atom_site_aniso_U_22
_atom_site_aniso_U_33
_atom_site_aniso_U_23
_atom_site_aniso_U_13
_atom_site_aniso_U_12
Pd1 0.1269(10) 0.0729(7) 0.0840(8) -0.0011(6) 0.0290(7) 0.0601(7)
Pd2 0.1018(9) 0.0773(7) 0.0968(9) -0.0221(6) 0.0286(7) 0.0116(6)
Pd3 0.1362(10) 0.0659(7) 0.1244(10) 0.0056(7) 0.0660(8) 0.0439(7)
Pd4 0.1014(8) 0.0519(6) 0.0750(7) -0.0027(5) 0.0292(6) 0.0327(5)
Pd5 0.1052(9) 0.0592(6) 0.0888(8) 0.0024(6) 0.0196(7) 0.0352(6)
Pd6 0.1585(12) 0.0551(7) 0.1709(13) 0.0001(7) 0.0732(10) 0.0521(7)
Pd7 0.1085(10) 0.0630(7) 0.1408(11) -0.0282(7) 0.0217(8) 0.0188(6)
Pd8 0.1163(10) 0.0989(9) 0.0996(9) -0.0159(7) 0.0264(8) 0.0318(7)
N1 0.129(4) 0.067(3) 0.093(4) -0.003(3) 0.025(3) 0.054(3)
C2 0.131(5) 0.067(4) 0.095(5) -0.005(4) 0.023(4) 0.052(4)
C3 0.129(5) 0.068(4) 0.096(5) -0.006(4) 0.026(4) 0.049(4)
N2 0.126(4) 0.068(4) 0.096(4) 0.001(3) 0.026(4) 0.048(3)
C1 0.127(4) 0.067(4) 0.096(4) 0.000(4) 0.024(4) 0.050(4)
N4 0.108(4) 0.076(3) 0.094(4) -0.011(3) 0.031(3) 0.020(3)
C10 0.112(5) 0.075(4) 0.095(4) -0.006(4) 0.032(4) 0.023(4)
N3 0.114(4) 0.073(4) 0.094(4) -0.006(4) 0.033(4) 0.028(3)
C11 0.115(5) 0.076(4) 0.095(5) -0.007(4) 0.035(4) 0.027(4)
C12 0.112(5) 0.076(4) 0.096(4) -0.008(4) 0.033(4) 0.027(4)
N5 0.131(4) 0.091(3) 0.090(4) 0.005(3) 0.027(3) 0.059(3)
C13 0.135(5) 0.102(4) 0.093(4) 0.007(4) 0.027(4) 0.055(4)
N6 0.137(5) 0.113(4) 0.096(4) 0.007(4) 0.027(4) 0.052(4)
C15 0.135(5) 0.114(5) 0.098(5) 0.008(5) 0.030(4) 0.050(4)
C14 0.135(5) 0.105(5) 0.095(5) 0.008(4) 0.028(4) 0.052(4)
N7 0.124(4) 0.110(4) 0.099(4) 0.000(4) 0.022(4) 0.038(4)
C22 0.117(5) 0.092(4) 0.097(4) 0.004(4) 0.022(4) 0.045(4)
N8 0.113(4) 0.081(3) 0.097(4) 0.008(3) 0.021(3) 0.041(3)
C24 0.119(5) 0.102(5) 0.101(5) 0.003(4) 0.020(4) 0.039(4)
C23 0.125(5) 0.112(5) 0.101(5) -0.003(5) 0.021(5) 0.035(5)
N9 0.126(4) 0.065(3) 0.082(3) -0.001(3) 0.031(3) 0.051(3)
C26 0.125(5) 0.065(4) 0.083(4) 0.002(4) 0.033(4) 0.044(4)
C27 0.124(5) 0.065(4) 0.086(4) 0.004(4) 0.036(4) 0.045(4)
N10 0.121(4) 0.064(3) 0.084(4) 0.001(3) 0.036(4) 0.047(3)
C25 0.125(4) 0.068(4) 0.085(4) 0.002(3) 0.036(4) 0.047(4)
N12 0.106(3) 0.054(3) 0.081(3) 0.002(3) 0.036(3) 0.037(3)
C34 0.111(4) 0.054(3) 0.080(4) 0.002(4) 0.033(4) 0.039(4)
N11 0.114(4) 0.054(3) 0.089(4) -0.001(3) 0.038(3) 0.041(3)
C35 0.117(5) 0.059(4) 0.093(5) -0.003(4) 0.042(4) 0.035(4)
C36 0.113(5) 0.060(4) 0.090(5) -0.001(4) 0.045(4) 0.035(4)
N14 0.140(4) 0.080(4) 0.127(4) 0.011(3) 0.041(4) 0.063(4)
C39 0.143(5) 0.082(4) 0.121(5) 0.009(4) 0.040(4) 0.061(4)
C38 0.139(5) 0.083(4) 0.113(5) 0.004(4) 0.038(4) 0.066(4)
N13 0.134(4) 0.082(3) 0.104(4) 0.002(3) 0.036(3) 0.063(3)
C37 0.136(5) 0.079(4) 0.116(5) 0.006(4) 0.038(4) 0.063(4)
N16 0.157(4) 0.068(3) 0.168(4) 0.012(3) 0.071(4) 0.059(3)
C48 0.159(5) 0.072(4) 0.167(5) 0.016(4) 0.070(5) 0.064(4)
C47 0.162(5) 0.074(4) 0.168(5) 0.020(4) 0.064(5) 0.065(4)
N15 0.158(5) 0.075(4) 0.166(5) 0.022(4) 0.060(4) 0.064(4)
C46 0.157(5) 0.072(4) 0.169(5) 0.017(4) 0.068(4) 0.059(4)
N18 0.110(4) 0.078(4) 0.111(4) -0.013(4) 0.015(4) 0.021(4)
C49 0.108(5) 0.075(4) 0.109(5) -0.017(4) 0.022(4) 0.022(4)
N17 0.108(4) 0.077(3) 0.107(4) -0.016(3) 0.022(3) 0.020(3)
C50 0.115(5) 0.082(4) 0.117(5) -0.016(4) 0.015(4) 0.017(4)
C51 0.115(5) 0.082(4) 0.116(5) -0.016(4) 0.012(4) 0.019(4)
N20 0.106(4) 0.060(3) 0.088(4) -0.006(3) 0.024(3) 0.029(3)
C60 0.111(5) 0.064(4) 0.097(5) -0.008(4) 0.020(4) 0.029(4)
C59 0.109(5) 0.064(4) 0.099(5) -0.010(4) 0.019(4) 0.033(4)
N19 0.112(4) 0.065(3) 0.098(4) -0.013(3) 0.015(3) 0.030(3)
C58 0.108(4) 0.061(4) 0.092(4) -0.011(4) 0.020(4) 0.031(4)
N21 0.099(4) 0.083(3) 0.104(4) -0.022(3) 0.031(3) 0.012(3)
N22 0.098(4) 0.080(4) 0.110(4) -0.019(4) 0.029(4) 0.008(4)
N24 0.105(4) 0.065(3) 0.138(4) -0.022(3) 0.021(4) 0.021(3)
C84 0.109(5) 0.068(4) 0.140(5) -0.020(4) 0.019(5) 0.019(4)
C83 0.108(5) 0.069(4) 0.139(5) -0.019(4) 0.018(5) 0.016(4)
N23 0.100(4) 0.066(4) 0.135(4) -0.017(4) 0.022(4) 0.018(3)
C82 0.099(4) 0.066(4) 0.136(5) -0.016(4) 0.020(4) 0.023(4)
N26 0.123(4) 0.114(4) 0.126(4) -0.029(4) 0.037(4) 0.024(4)
C61 0.117(5) 0.103(5) 0.121(5) -0.025(4) 0.033(4) 0.023(4)
N25 0.111(4) 0.098(4) 0.117(4) -0.027(3) 0.029(4) 0.019(3)
C62 0.117(5) 0.117(5) 0.127(5) -0.035(5) 0.030(5) 0.017(5)
C63 0.122(5) 0.121(5) 0.129(5) -0.035(5) 0.033(5) 0.020(5)
N27 0.128(4) 0.089(4) 0.130(4) -0.009(4) 0.055(4) 0.043(4)
C71 0.134(5) 0.086(4) 0.134(5) -0.006(4) 0.054(5) 0.044(4)
C72 0.133(5) 0.080(4) 0.132(5) -0.002(4) 0.057(5) 0.046(4)
N28 0.131(4) 0.076(3) 0.129(4) 0.002(3) 0.063(4) 0.042(3)
C70 0.131(5) 0.085(4) 0.131(5) -0.003(4) 0.058(4) 0.040(4)
N30 0.121(4) 0.078(4) 0.106(4) 0.007(3) 0.054(3) 0.043(3)
C87 0.125(5) 0.080(4) 0.111(5) 0.006(4) 0.058(4) 0.043(4)
C86 0.126(5) 0.077(4) 0.112(5) 0.006(4) 0.062(4) 0.043(4)
N29 0.128(4) 0.068(3) 0.116(4) 0.009(3) 0.060(3) 0.043(3)
C85 0.126(5) 0.070(4) 0.114(5) 0.008(4) 0.058(4) 0.046(4)
N31 0.107(4) 0.079(4) 0.089(4) -0.003(3) 0.034(3) 0.035(3)
C94 0.104(4) 0.073(4) 0.086(4) -0.004(4) 0.030(4) 0.036(4)
N32 0.104(4) 0.065(3) 0.083(3) -0.008(3) 0.028(3) 0.039(3)
C96 0.104(5) 0.069(4) 0.088(5) -0.007(4) 0.026(4) 0.041(4)
C95 0.106(5) 0.075(4) 0.091(5) -0.009(4) 0.031(4) 0.040(4)
N33 0.140(4) 0.079(3) 0.131(4) 0.011(3) 0.061(3) 0.050(3)
C98 0.142(5) 0.093(5) 0.131(5) 0.017(4) 0.058(4) 0.056(4)
C99 0.144(5) 0.096(5) 0.131(5) 0.020(4) 0.054(4) 0.055(4)
N34 0.141(4) 0.089(4) 0.128(4) 0.015(4) 0.050(4) 0.051(4)
C97 0.139(5) 0.083(4) 0.128(5) 0.013(4) 0.053(4) 0.050(4)
N36 0.121(4) 0.097(4) 0.099(4) -0.008(3) 0.029(3) 0.031(3)
C106 0.123(5) 0.096(4) 0.101(5) -0.004(4) 0.029(4) 0.031(4)
N35 0.129(4) 0.092(4) 0.104(4) -0.004(3) 0.030(4) 0.035(4)
C107 0.125(5) 0.092(5) 0.105(5) -0.003(4) 0.031(4) 0.032(4)
C108 0.123(5) 0.096(5) 0.103(5) -0.005(4) 0.028(4) 0.031(4)
N37 0.138(4) 0.076(3) 0.169(4) -0.003(3) 0.062(4) 0.044(3)
C191 0.140(5) 0.087(4) 0.194(5) -0.013(5) 0.063(5) 0.042(4)
C192 0.142(5) 0.093(5) 0.202(6) -0.019(5) 0.063(5) 0.041(4)
N38 0.144(5) 0.091(4) 0.200(5) -0.021(4) 0.063(5) 0.042(4)
C190 0.140(5) 0.083(4) 0.182(5) -0.011(4) 0.063(5) 0.046(4)
N39 0.142(5) 0.091(4) 0.204(5) -0.037(4) 0.042(5) 0.033(4)
C116 0.145(5) 0.096(5) 0.205(6) -0.042(5) 0.032(5) 0.033(4)
C117 0.140(5) 0.093(5) 0.195(5) -0.042(5) 0.029(5) 0.030(4)
N40 0.129(4) 0.080(3) 0.175(4) -0.035(4) 0.033(4) 0.021(3)
C115 0.139(5) 0.083(4) 0.187(5) -0.038(4) 0.042(5) 0.028(4)
N42 0.106(4) 0.064(3) 0.091(4) 0.010(3) 0.034(4) 0.040(3)
C120 0.109(5) 0.064(4) 0.088(5) 0.011(4) 0.032(4) 0.035(4)
C119 0.110(5) 0.064(4) 0.089(4) 0.008(4) 0.030(4) 0.036(4)
N41 0.107(3) 0.062(3) 0.084(3) 0.003(3) 0.029(3) 0.038(3)
C118 0.109(4) 0.063(4) 0.085(4) 0.004(4) 0.032(4) 0.040(3)
N43 0.103(4) 0.064(3) 0.104(4) 0.016(3) 0.021(4) 0.035(3)
C127 0.104(4) 0.061(4) 0.099(4) 0.011(4) 0.024(4) 0.033(3)
N44 0.104(4) 0.061(3) 0.098(4) 0.010(3) 0.023(3) 0.035(3)
C128 0.108(4) 0.068(4) 0.111(5) 0.009(4) 0.018(4) 0.036(4)
C129 0.108(4) 0.068(4) 0.112(5) 0.012(4) 0.018(5) 0.034(4)
N45 0.112(4) 0.058(3) 0.091(4) 0.001(3) 0.018(3) 0.035(3)
C131 0.115(5) 0.059(4) 0.093(5) 0.001(4) 0.020(4) 0.033(4)
C132 0.117(5) 0.061(4) 0.097(5) 0.003(4) 0.017(4) 0.035(4)
N46 0.115(4) 0.061(3) 0.095(4) 0.003(3) 0.022(3) 0.036(3)
C130 0.114(5) 0.059(4) 0.093(4) 0.000(4) 0.019(4) 0.036(4)
N47 0.116(4) 0.087(4) 0.094(4) -0.006(4) 0.025(4) 0.044(3)
C140 0.118(5) 0.091(4) 0.092(5) -0.008(4) 0.023(4) 0.040(4)
C141 0.119(5) 0.094(4) 0.093(5) -0.010(4) 0.025(4) 0.036(4)
N48 0.118(4) 0.095(3) 0.098(4) -0.013(3) 0.027(3) 0.035(3)
C139 0.117(5) 0.090(4) 0.096(5) -0.011(4) 0.028(4) 0.039(4)
N49 0.131(4) 0.061(3) 0.105(4) 0.004(3) 0.026(3) 0.043(3)
C143 0.146(5) 0.065(4) 0.116(5) 0.006(4) 0.024(4) 0.045(4)
C144 0.155(5) 0.063(4) 0.126(5) 0.003(4) 0.023(4) 0.050(4)
N50 0.159(5) 0.062(3) 0.131(5) 0.001(4) 0.023(4) 0.047(4)
C142 0.145(5) 0.061(4) 0.118(5) 0.003(4) 0.025(4) 0.045(4)
N52 0.173(4) 0.068(3) 0.184(4) -0.011(3) 0.059(4) 0.050(3)
C153 0.177(5) 0.081(4) 0.198(5) -0.021(5) 0.051(5) 0.050(4)
C152 0.180(5) 0.083(4) 0.201(6) -0.022(5) 0.049(5) 0.052(4)
N51 0.180(5) 0.076(4) 0.190(5) -0.018(4) 0.047(5) 0.053(4)
C151 0.177(5) 0.069(4) 0.183(5) -0.011(4) 0.053(5) 0.050(4)
N54 0.172(5) 0.091(4) 0.171(5) -0.006(4) 0.053(5) 0.060(4)
C156 0.170(5) 0.086(4) 0.173(5) -0.002(5) 0.055(5) 0.057(5)
C155 0.167(5) 0.083(4) 0.173(5) -0.001(4) 0.057(5) 0.056(4)
N53 0.162(4) 0.076(3) 0.173(4) -0.004(3) 0.062(4) 0.054(3)
C154 0.164(5) 0.081(4) 0.172(5) -0.005(4) 0.057(5) 0.060(4)
N56 0.141(4) 0.110(4) 0.122(4) -0.019(3) 0.022(4) 0.044(3)
C165 0.154(5) 0.119(5) 0.131(5) -0.018(4) 0.018(5) 0.053(5)
C164 0.163(5) 0.123(5) 0.137(5) -0.019(5) 0.021(5) 0.052(5)
N55 0.165(5) 0.118(4) 0.140(5) -0.021(4) 0.027(4) 0.052(4)
C163 0.154(5) 0.115(5) 0.130(5) -0.022(4) 0.026(5) 0.048(4)
N58 0.146(5) 0.099(4) 0.180(5) -0.002(4) 0.054(5) 0.063(4)
C168 0.151(5) 0.098(5) 0.179(5) -0.005(4) 0.057(5) 0.061(4)
C167 0.152(5) 0.093(4) 0.177(5) -0.003(4) 0.060(5) 0.059(4)
N57 0.153(4) 0.078(3) 0.173(4) 0.007(3) 0.063(4) 0.058(3)
C166 0.151(5) 0.088(4) 0.174(5) 0.006(4) 0.059(5) 0.060(4)
N60 0.127(4) 0.072(3) 0.147(4) -0.015(3) 0.018(4) 0.025(3)
C177 0.136(5) 0.077(4) 0.153(5) -0.007(5) 0.019(5) 0.031(4)
C176 0.138(5) 0.085(4) 0.161(5) -0.002(5) 0.018(5) 0.036(4)
N59 0.137(4) 0.087(4) 0.164(5) -0.006(4) 0.020(5) 0.039(4)
C175 0.131(5) 0.081(4) 0.155(5) -0.013(4) 0.019(5) 0.033(4)
N62 0.139(5) 0.102(4) 0.150(5) -0.018(4) 0.007(4) 0.011(4)
C179 0.140(5) 0.103(5) 0.152(5) -0.014(5) 0.003(5) 0.004(5)
C180 0.137(5) 0.099(5) 0.149(5) -0.018(5) 0.008(5) 0.002(4)
N61 0.124(4) 0.086(4) 0.145(4) -0.023(4) 0.017(4) 0.010(3)
C178 0.129(5) 0.091(5) 0.145(5) -0.020(4) 0.014(5) 0.016(4)
C7 0.118(4) 0.076(4) 0.095(4) -0.004(4) 0.035(4) 0.035(4)
C6 0.122(5) 0.069(4) 0.097(5) -0.001(4) 0.030(4) 0.038(4)
C5 0.124(5) 0.067(4) 0.096(5) 0.002(4) 0.029(4) 0.041(4)
C4 0.121(4) 0.072(4) 0.097(4) 0.001(4) 0.028(4) 0.045(4)
C9 0.119(5) 0.083(4) 0.099(5) -0.004(4) 0.029(4) 0.044(4)
C8 0.118(5) 0.084(4) 0.100(5) -0.004(4) 0.033(4) 0.040(4)
C19 0.138(5) 0.127(5) 0.101(4) 0.001(4) 0.017(4) 0.029(4)
C20 0.148(6) 0.137(5) 0.104(5) 0.001(5) 0.016(5) 0.025(5)
C21 0.151(6) 0.137(5) 0.103(5) 0.002(5) 0.018(5) 0.028(5)
C16 0.143(5) 0.127(5) 0.098(4) 0.002(4) 0.024(4) 0.038(4)
C17 0.147(6) 0.138(5) 0.103(5) 0.000(5) 0.024(5) 0.030(5)
C18 0.145(6) 0.138(5) 0.105(5) -0.001(5) 0.021(5) 0.025(5)
C31 0.117(4) 0.055(3) 0.088(4) 0.000(3) 0.037(4) 0.045(3)
C32 0.122(5) 0.058(4) 0.089(5) 0.002(4) 0.037(4) 0.041(4)
C33 0.120(5) 0.058(4) 0.087(4) 0.000(4) 0.039(4) 0.042(4)
C28 0.118(4) 0.062(3) 0.087(4) 0.000(3) 0.035(4) 0.044(3)
C29 0.117(5) 0.064(4) 0.087(5) 0.003(4) 0.034(4) 0.041(4)
C30 0.116(5) 0.060(4) 0.087(4) 0.005(4) 0.033(4) 0.045(4)
C43 0.152(5) 0.080(4) 0.161(5) 0.021(4) 0.055(4) 0.061(4)
C42 0.150(5) 0.081(5) 0.156(6) 0.022(4) 0.051(5) 0.060(4)
C41 0.147(5) 0.079(5) 0.146(5) 0.021(4) 0.048(5) 0.060(4)
C40 0.143(5) 0.080(4) 0.140(5) 0.016(4) 0.046(4) 0.060(4)
C45 0.145(5) 0.082(5) 0.148(5) 0.012(4) 0.050(5) 0.063(4)
C44 0.149(5) 0.084(5) 0.157(6) 0.015(4) 0.052(5) 0.062(4)
C52 0.114(5) 0.071(4) 0.107(5) -0.013(4) 0.006(4) 0.026(4)
C53 0.120(5) 0.070(4) 0.112(5) -0.012(4) 0.001(4) 0.026(4)
C54 0.121(5) 0.072(4) 0.109(5) -0.013(4) -0.002(4) 0.028(4)
C55 0.116(5) 0.071(4) 0.106(5) -0.013(4) 0.003(4) 0.029(4)
C56 0.121(5) 0.075(4) 0.113(5) -0.013(4) -0.001(4) 0.028(4)
C57 0.119(5) 0.076(4) 0.114(5) -0.011(4) -0.001(4) 0.028(4)
C64 0.131(5) 0.115(5) 0.124(5) -0.024(4) 0.040(4) 0.031(4)
C69 0.138(5) 0.116(5) 0.127(5) -0.020(5) 0.040(5) 0.034(4)
C68 0.137(5) 0.111(5) 0.127(5) -0.020(5) 0.045(5) 0.038(4)
C67 0.134(5) 0.102(4) 0.126(5) -0.016(4) 0.050(4) 0.042(4)
C66 0.137(5) 0.109(5) 0.125(5) -0.017(5) 0.044(5) 0.042(4)
C65 0.134(5) 0.114(5) 0.126(5) -0.019(5) 0.046(5) 0.038(4)
C73 0.095(4) 0.078(4) 0.106(5) -0.018(4) 0.035(4) 0.012(4)
C74 0.102(5) 0.083(4) 0.110(5) -0.022(4) 0.030(4) 0.010(4)
C75 0.103(5) 0.082(4) 0.111(5) -0.019(4) 0.029(5) 0.007(4)
C79 0.098(4) 0.071(4) 0.125(5) -0.016(4) 0.024(4) 0.013(4)
C80 0.097(5) 0.078(5) 0.120(5) -0.016(4) 0.024(5) 0.010(4)
C81 0.096(5) 0.080(5) 0.118(5) -0.015(4) 0.024(4) 0.005(4)
C76 0.097(4) 0.080(4) 0.116(5) -0.016(4) 0.025(4) 0.006(4)
C77 0.095(5) 0.077(5) 0.118(5) -0.017(4) 0.023(5) 0.007(4)
C78 0.096(5) 0.077(5) 0.123(5) -0.017(4) 0.025(4) 0.008(4)
C88 0.114(4) 0.079(4) 0.095(4) 0.007(4) 0.047(4) 0.039(3)
C93 0.111(5) 0.079(4) 0.086(5) 0.005(4) 0.040(4) 0.038(4)
C92 0.109(5) 0.082(4) 0.084(5) 0.002(4) 0.037(4) 0.037(4)
C91 0.108(4) 0.080(4) 0.086(4) 0.002(4) 0.039(4) 0.036(3)
C90 0.112(5) 0.081(4) 0.091(5) 0.003(4) 0.043(4) 0.037(4)
C89 0.111(5) 0.079(4) 0.095(5) 0.005(4) 0.045(4) 0.041(4)
C100 0.143(5) 0.089(4) 0.126(5) 0.015(4) 0.040(4) 0.045(4)
C101 0.144(5) 0.092(5) 0.124(5) 0.015(4) 0.035(5) 0.041(4)
C102 0.139(5) 0.090(5) 0.118(5) 0.012(4) 0.033(5) 0.042(4)
C103 0.138(5) 0.090(4) 0.115(5) 0.004(4) 0.032(4) 0.039(4)
C104 0.142(5) 0.090(5) 0.120(5) 0.006(4) 0.033(5) 0.040(4)
C105 0.144(5) 0.091(5) 0.123(5) 0.012(4) 0.034(5) 0.041(4)
C110 0.156(6) 0.102(5) 0.218(6) -0.032(5) 0.048(5) 0.039(5)
C111 0.155(6) 0.099(5) 0.220(6) -0.034(5) 0.044(5) 0.039(4)
C112 0.150(5) 0.096(4) 0.214(5) -0.035(5) 0.046(5) 0.037(4)
C113 0.154(6) 0.098(5) 0.215(6) -0.034(5) 0.046(5) 0.038(5)
C114 0.155(6) 0.101(5) 0.215(6) -0.030(5) 0.047(5) 0.038(4)
C109 0.151(5) 0.097(4) 0.211(5) -0.029(5) 0.055(5) 0.040(4)
C121 0.103(4) 0.066(4) 0.097(4) 0.017(3) 0.031(4) 0.039(3)
C122 0.099(5) 0.068(4) 0.098(5) 0.019(4) 0.034(4) 0.035(4)
C123 0.100(5) 0.067(4) 0.099(5) 0.018(4) 0.031(4) 0.036(4)
C124 0.101(4) 0.066(4) 0.103(4) 0.016(3) 0.026(4) 0.037(3)
C125 0.100(5) 0.068(4) 0.106(5) 0.020(4) 0.027(4) 0.036(4)
C126 0.101(5) 0.067(4) 0.103(5) 0.022(4) 0.031(4) 0.036(4)
C133 0.117(4) 0.069(4) 0.097(4) 0.003(4) 0.026(4) 0.040(3)
C134 0.118(5) 0.073(4) 0.098(5) 0.003(4) 0.026(4) 0.044(4)
C135 0.115(5) 0.079(4) 0.097(5) 0.002(4) 0.026(4) 0.045(4)
C136 0.115(4) 0.080(4) 0.095(4) -0.001(4) 0.026(4) 0.043(4)
C137 0.118(5) 0.076(4) 0.096(5) 0.001(4) 0.027(4) 0.041(4)
C138 0.118(5) 0.070(4) 0.095(5) 0.001(4) 0.027(4) 0.042(4)
C150 0.181(5) 0.072(4) 0.181(5) -0.018(4) 0.036(5) 0.052(4)
C149 0.183(6) 0.071(4) 0.177(6) -0.015(5) 0.033(5) 0.049(5)
C148 0.178(6) 0.072(4) 0.166(6) -0.014(5) 0.029(5) 0.049(4)
C145 0.174(5) 0.068(4) 0.153(5) -0.011(4) 0.026(4) 0.047(4)
C146 0.179(6) 0.072(4) 0.166(6) -0.013(5) 0.024(5) 0.049(5)
C147 0.182(6) 0.074(4) 0.176(6) -0.016(5) 0.027(5) 0.049(4)
C160 0.184(5) 0.116(5) 0.155(5) -0.025(4) 0.034(5) 0.057(4)
C159 0.195(6) 0.116(5) 0.164(6) -0.021(5) 0.036(6) 0.056(5)
C158 0.193(6) 0.112(5) 0.168(6) -0.020(5) 0.041(6) 0.058(5)
C157 0.186(5) 0.102(4) 0.167(5) -0.018(4) 0.047(5) 0.061(4)
C162 0.190(6) 0.110(5) 0.165(6) -0.020(5) 0.045(6) 0.063(5)
C161 0.191(6) 0.115(5) 0.160(6) -0.023(5) 0.039(6) 0.060(5)
C172 0.140(5) 0.102(4) 0.185(5) -0.009(5) 0.029(5) 0.047(4)
C171 0.147(5) 0.114(5) 0.200(6) -0.015(5) 0.030(6) 0.046(5)
C170 0.145(5) 0.114(5) 0.201(6) -0.013(5) 0.037(6) 0.054(5)
C169 0.144(5) 0.110(4) 0.193(5) -0.007(5) 0.047(5) 0.058(4)
C174 0.144(5) 0.109(5) 0.196(6) -0.009(5) 0.043(6) 0.055(5)
C173 0.143(5) 0.108(5) 0.194(6) -0.006(5) 0.036(6) 0.051(5)
C181 0.148(5) 0.112(5) 0.153(5) -0.011(4) -0.001(4) 0.007(4)
C186 0.156(6) 0.116(5) 0.155(6) -0.011(5) -0.006(5) 0.010(5)
C185 0.154(6) 0.115(5) 0.153(6) -0.011(5) -0.006(5) 0.015(5)
C184 0.147(5) 0.116(5) 0.146(5) -0.009(4) 0.004(4) 0.015(4)
C183 0.150(6) 0.116(5) 0.150(6) -0.004(5) 0.000(5) 0.009(5)
C182 0.150(6) 0.116(5) 0.154(6) -0.007(5) -0.002(5) 0.008(5)
C187 0.127(5) 0.110(5) 0.128(5) -0.013(4) 0.020(4) 0.031(4)
N64 0.127(4) 0.107(4) 0.123(4) -0.011(4) 0.023(4) 0.034(3)
C189 0.137(5) 0.115(5) 0.133(5) -0.006(5) 0.018(5) 0.022(5)
C188 0.138(5) 0.117(5) 0.140(5) -0.004(5) 0.013(5) 0.019(5)
N63 0.134(5) 0.115(4) 0.137(5) -0.006(4) 0.014(4) 0.022(4)

loop_
_atom_type_symbol
_atom_type_description
_atom_type_scat_dispersion_real
_atom_type_scat_dispersion_imag
_atom_type_scat_source
C C 0.0181 0.0091 'International Tables Vol C Tables 4.2.6.8 and 6.1.1.4'
H H 0.0000 0.0000 'International Tables Vol C Tables 4.2.6.8 and 6.1.1.4'
N N 0.0311 0.0180 'International Tables Vol C Tables 4.2.6.8 and 6.1.1.4'
Pd Pd 0.1215 3.9337 'International Tables Vol C Tables 4.2.6.8 and 6.1.1.4'

loop_
_exptl_crystal_face_index_h
_exptl_crystal_face_index_k
_exptl_crystal_face_index_l
_exptl_crystal_face_perp_dist
0 0 1 0.0199
0 0 -1 0.0220
1 0 0 0.0278
-1 0 0 0.0296
0 1 0 0.0271
0 -1 0 0.0313
0 1 -1 0.0161
0 -1 1 0.0224

loop_
_geom_angle_atom_site_label_1
_geom_angle_atom_site_label_2
_geom_angle_atom_site_label_3
_geom_angle
_geom_angle_site_symmetry_1
_geom_angle_site_symmetry_3
_geom_angle_publ_flag
N1 Pd1 N5 176.5(4) . . ?
N1 Pd1 N9 90.5(4) . . ?
N9 Pd1 N5 91.7(4) . . ?
N13 Pd1 N1 88.8(4) . . ?
N13 Pd1 N5 88.9(4) . . ?
N13 Pd1 N9 179.2(4) . . ?
N4 Pd2 N21 88.9(4) . . ?
N4 Pd2 N25 176.9(4) . . ?
N17 Pd2 N4 91.1(4) . . ?
N17 Pd2 N21 176.6(5) . . ?
N17 Pd2 N25 86.0(4) . . ?
N25 Pd2 N21 93.8(4) . . ?
N28 Pd3 N29 86.8(4) . . ?
N28 Pd3 N37 93.3(4) . . ?
N29 Pd3 N37 179.0(4) . . ?
N33 Pd3 N28 176.1(4) . . ?
N33 Pd3 N29 92.2(4) . . ?
N33 Pd3 N37 87.8(5) . . ?
N20 Pd4 N12 90.0(4) . . ?
N32 Pd4 N12 177.2(3) . . ?
N32 Pd4 N20 91.7(4) . . ?
N41 Pd4 N12 86.6(3) . . ?
N41 Pd4 N20 174.7(4) . . ?
N41 Pd4 N32 91.5(3) . . ?
N8 Pd5 N45 175.4(4) . . ?
N44 Pd5 N8 88.8(4) . . ?
N44 Pd5 N45 89.0(3) . . ?
N49 Pd5 N8 91.0(4) . . ?
N49 Pd5 N44 179.5(4) . . ?
N49 Pd5 N45 91.2(4) . . ?
N16 Pd6 N53 177.9(4) . . ?
N16 Pd6 N57 91.2(5) . . ?
N52 Pd6 N16 88.0(5) . . ?
N52 Pd6 N53 92.2(5) . . ?
N52 Pd6 N57 176.8(5) . . ?
N53 Pd6 N57 88.7(5) . . ?
N40 Pd7 N24 93.3(5) . . ?
N40 Pd7 N60 176.2(5) . . ?
N40 Pd7 N61 90.9(5) . . ?
N60 Pd7 N24 90.5(4) . . ?
N61 Pd7 N24 175.8(5) . . ?
N61 Pd7 N60 85.3(5) . . ?
N36 Pd8 N56 177.1(5) . . ?
N48 Pd8 N36 91.5(4) . . ?
N48 Pd8 N56 89.4(4) . . ?
N64 Pd8 N36 89.3(4) . . ?
N64 Pd8 N48 177.2(5) . . ?
N64 Pd8 N56 89.9(5) . . ?
C2 N1 Pd1 128.9(5) . . ?
C1 N1 Pd1 122.9(5) . . ?
C1 N1 C2 108.0 . . ?
N1 C2 H2 126.0 . . ?
C3 C2 N1 108.0 . . ?
C3 C2 H2 126.0 . . ?
C2 C3 H3 126.0 . . ?
N2 C3 C2 108.0 . . ?
N2 C3 H3 126.0 . . ?
C3 N2 C1 108.0 . . ?
C4 N2 C3 129.0(8) . . ?
C4 N2 C1 122.3(7) . . ?
N1 C1 N2 108.0 . . ?
N1 C1 H1 126.0 . . ?
N2 C1 H1 126.0 . . ?
C10 N4 Pd2 122.8(6) . . ?
C10 N4 C12 108.0 . . ?
C12 N4 Pd2 129.1(6) . . ?
N4 C10 H10 126.0 . . ?
N3 C10 N4 108.0 . . ?
N3 C10 H10 126.0 . . ?
C10 N3 C11 108.0 . . ?
C7 N3 C10 124.0(9) . . ?
C7 N3 C11 127.9(9) . . ?
N3 C11 H11 126.0 . . ?
C12 C11 N3 108.0 . . ?
C12 C11 H11 126.0 . . ?
N4 C12 H12 126.0 . . ?
C11 C12 N4 108.0 . . ?
C11 C12 H12 126.0 . . ?
C13 N5 Pd1 123.6(6) . . ?
C14 N5 Pd1 128.4(6) . . ?
C14 N5 C13 108.0 . . ?
N5 C13 H13 126.0 . . ?
N6 C13 N5 108.0 . . ?
N6 C13 H13 126.0 . . ?
C15 N6 C13 108.0 . . ?
C16 N6 C13 122.7(10) . . ?
C16 N6 C15 129.1(10) . . ?
N6 C15 H15 126.0 . . ?
N6 C15 C14 108.0 . . ?
C14 C15 H15 126.0 . . ?
N5 C14 H14 126.0 . . ?
C15 C14 N5 108.0 . . ?
C15 C14 H14 126.0 . . ?
C22 N7 C23 108.0 . . ?
C19 N7 C22 125.4(10) . . ?
C19 N7 C23 126.0(10) . . ?
N7 C22 H22 126.0 . . ?
N7 C22 N8 108.0 . . ?
N8 C22 H22 126.0 . . ?
C22 N8 Pd5 123.1(6) . . ?
C24 N8 Pd5 128.6(6) . . ?
C24 N8 C22 108.0 . . ?
N8 C24 H24 126.0 . . ?
C23 C24 N8 108.0 . . ?
C23 C24 H24 126.0 . . ?
N7 C23 H23 126.0 . . ?
C24 C23 N7 108.0 . . ?
C24 C23 H23 126.0 . . ?
C26 N9 Pd1 124.7(5) . . ?
C26 N9 C25 108.0 . . ?
C25 N9 Pd1 127.3(5) . . ?
N9 C26 H26 126.0 . . ?
N9 C26 C27 108.0 . . ?
C27 C26 H26 126.0 . . ?
C26 C27 H27 126.0 . . ?
C26 C27 N10 108.0 . . ?
N10 C27 H27 126.0 . . ?
C27 N10 C25 108.0 . . ?
C28 N10 C27 128.4(7) . . ?
C28 N10 C25 123.5(7) . . ?
N9 C25 N10 108.0 . . ?
N9 C25 H25 126.0 . . ?
N10 C25 H25 126.0 . . ?
C34 N12 Pd4 124.3(4) . . ?
C34 N12 C36 108.0 . . ?
C36 N12 Pd4 127.2(4) . . ?
N12 C34 H34 126.0 . . ?
N12 C34 N11 108.0 . . ?
N11 C34 H34 126.0 . . ?
C34 N11 C35 108.0 . . ?
C31 N11 C34 125.2(6) . . ?
C31 N11 C35 126.6(6) . . ?
N11 C35 H35 126.0 . . ?
C36 C35 N11 108.0 . . ?
C36 C35 H35 126.0 . . ?
N12 C36 H36 126.0 . . ?
C35 C36 N12 108.0 . . ?
C35 C36 H36 126.0 . . ?
C37 N14 C39 108.0 . . ?
C40 N14 C39 128.3(8) . . ?
C40 N14 C37 123.7(8) . . ?
N14 C39 H39 126.0 . . ?
C38 C39 N14 108.0 . . ?
C38 C39 H39 126.0 . . ?
C39 C38 H38 126.0 . . ?
C39 C38 N13 108.0 . . ?
N13 C38 H38 126.0 . . ?
C38 N13 Pd1 128.8(5) . . ?
C38 N13 C37 108.0 . . ?
C37 N13 Pd1 123.0(5) . . ?
N14 C37 N13 108.0 . . ?
N14 C37 H37 126.0 . . ?
N13 C37 H37 126.0 . . ?
C48 N16 Pd6 127.3(6) . . ?
C46 N16 Pd6 124.6(6) . . ?
C46 N16 C48 108.0 . . ?
N16 C48 H48 126.0 . . ?
C47 C48 N16 108.0 . . ?
C47 C48 H48 126.0 . . ?
C48 C47 H47 126.0 . . ?
C48 C47 N15 108.0 . . ?
N15 C47 H47 126.0 . . ?
C47 N15 C43 128.8(8) . . ?
C46 N15 C47 108.0 . . ?
C46 N15 C43 123.2(8) . . ?
N16 C46 H46 126.0 . . ?
N15 C46 N16 108.0 . . ?
N15 C46 H46 126.0 . . ?
C51 N18 C49 108.0 . . ?
C52 N18 C49 126.3(9) . . ?
C52 N18 C51 125.6(9) . . ?
N18 C49 H49 126.0 . . ?
N17 C49 N18 108.0 . . ?
N17 C49 H49 126.0 . . ?
C49 N17 Pd2 123.2(6) . . ?
C50 N17 Pd2 128.1(6) . . ?
C50 N17 C49 108.0 . . ?
N17 C50 H50 126.0 . . ?
N17 C50 C51 108.0 . . ?
C51 C50 H50 126.0 . . ?
N18 C51 C50 108.0 . . ?
N18 C51 H51 126.0 . . ?
C50 C51 H51 126.0 . . ?
C60 N20 Pd4 124.3(5) . . ?
C60 N20 C58 108.0 . . ?
C58 N20 Pd4 127.6(5) . . ?
N20 C60 H60 126.0 . . ?
C59 C60 N20 108.0 . . ?
C59 C60 H60 126.0 . . ?
C60 C59 H59 126.0 . . ?
C60 C59 N19 108.0 . . ?
N19 C59 H59 126.0 . . ?
C58 N19 C59 108.0 . . ?
C55 N19 C59 130.6(8) . . ?
C55 N19 C58 121.0(8) . . ?
N20 C58 H58 126.0 . . ?
N19 C58 N20 108.0 . . ?
N19 C58 H58 126.0 . . ?
C73 N21 Pd2 127.0(11) . . ?
C73 N21 C74 108.1(13) . . ?
C74 N21 Pd2 125.0(11) . . ?
C73 N22 C76 122.0(14) . . ?
C75 N22 C73 110.6(15) . . ?
C75 N22 C76 127.1(12) . . ?
C84 N24 Pd7 126.7(6) . . ?
C82 N24 Pd7 125.3(6) . . ?
C82 N24 C84 108.0 . . ?
N24 C84 H84 126.0 . . ?
N24 C84 C83 108.0 . . ?
C83 C84 H84 126.0 . . ?
C84 C83 H83 126.0 . . ?
N23 C83 C84 108.0 . . ?
N23 C83 H83 126.0 . . ?
C83 N23 C82 108.0 . . ?
C79 N23 C83 131.1(8) . . ?
C79 N23 C82 120.9(8) . . ?
N24 C82 N23 108.0 . . ?
N24 C82 H82 126.0 . . ?
N23 C82 H82 126.0 . . ?
C63 N26 C61 108.0 . . ?
C64 N26 C61 123.5(10) . . ?
C64 N26 C63 127.3(10) . . ?
N26 C61 H61 126.0 . . ?
N26 C61 N25 108.0 . . ?
N25 C61 H61 126.0 . . ?
C61 N25 Pd2 119.9(7) . . ?
C62 N25 Pd2 132.1(7) . . ?
C62 N25 C61 108.0 . . ?
N25 C62 H62 126.0 . . ?
C63 C62 N25 108.0 . . ?
C63 C62 H62 126.0 . . ?
N26 C63 H63 126.0 . . ?
C62 C63 N26 108.0 . . ?
C62 C63 H63 126.0 . . ?
C70 N27 C71 108.0 . . ?
C67 N27 C71 129.2(9) . . ?
C67 N27 C70 122.6(9) . . ?
N27 C71 H71 126.0 . . ?
C72 C71 N27 108.0 . . ?
C72 C71 H71 126.0 . . ?
C71 C72 H72 126.0 . . ?
C71 C72 N28 108.0 . . ?
N28 C72 H72 126.0 . . ?
C72 N28 Pd3 130.6(6) . . ?
C72 N28 C70 108.0 . . ?
C70 N28 Pd3 121.4(6) . . ?
N27 C70 N28 108.0 . . ?
N27 C70 H70 126.0 . . ?
N28 C70 H70 126.0 . . ?
C85 N30 C87 108.0 . . ?
C88 N30 C87 129.0(7) . . ?
C88 N30 C85 123.0(7) . . ?
N30 C87 H87 126.0 . . ?
C86 C87 N30 108.0 . . ?
C86 C87 H87 126.0 . . ?
C87 C86 H86 126.0 . . ?
C87 C86 N29 108.0 . . ?
N29 C86 H86 126.0 . . ?
C86 N29 Pd3 130.5(5) . . ?
C85 N29 Pd3 121.5(5) . . ?
C85 N29 C86 108.0 . . ?
N30 C85 N29 108.0 . . ?
N30 C85 H85 126.0 . . ?
N29 C85 H85 126.0 . . ?
C95 N31 C94 108.0 . . ?
C91 N31 C94 121.2(7) . . ?
C91 N31 C95 130.7(7) . . ?
N31 C94 H94 126.0 . . ?
N32 C94 N31 108.0 . . ?
N32 C94 H94 126.0 . . ?
C94 N32 Pd4 121.6(5) . . ?
C96 N32 Pd4 130.4(5) . . ?
C96 N32 C94 108.0 . . ?
N32 C96 H96 126.0 . . ?
N32 C96 C95 108.0 . . ?
C95 C96 H96 126.0 . . ?
N31 C95 C96 108.0 . . ?
N31 C95 H95 126.0 . . ?
C96 C95 H95 126.0 . . ?
C98 N33 Pd3 128.8(6) . . ?
C98 N33 C97 108.0 . . ?
C97 N33 Pd3 122.3(6) . . ?
N33 C98 H98 126.0 . . ?
N33 C98 C99 108.0 . . ?
C99 C98 H98 126.0 . . ?
C98 C99 H99 126.0 . . ?
C98 C99 N34 108.0 . . ?
N34 C99 H99 126.0 . . ?
C97 N34 C99 108.0 . . ?
C100 N34 C99 122.4(10) . . ?
C100 N34 C97 129.6(10) . . ?
N33 C97 H97 126.0 . . ?
N34 C97 N33 108.0 . . ?
N34 C97 H97 126.0 . . ?
C106 N36 Pd8 124.2(7) . . ?
C106 N36 C108 108.0 . . ?
C108 N36 Pd8 126.4(7) . . ?
N36 C106 H106 126.0 . . ?
N36 C106 N35 108.0 . . ?
N35 C106 H106 126.0 . . ?
C106 N35 C107 108.0 . . ?
C103 N35 C106 125.4(9) . . ?
C103 N35 C107 126.5(10) . . ?
N35 C107 H107 126.0 . . ?
C108 C107 N35 108.0 . . ?
C108 C107 H107 126.0 . . ?
N36 C108 H108 126.0 . . ?
C107 C108 N36 108.0 . . ?
C107 C108 H108 126.0 . . ?
C191 N37 Pd3 125.3(6) . . ?
C190 N37 Pd3 124.1(6) . . ?
C190 N37 C191 108.0 . . ?
N37 C191 H191 126.0 . . ?
C192 C191 N37 108.0 . . ?
C192 C191 H191 126.0 . . ?
C191 C192 H192 126.0 . . ?
C191 C192 N38 108.0 . . ?
N38 C192 H192 126.0 . . ?
C190 N38 C192 108.0 . . ?
C109 N38 C192 132.2(10) . . ?
C109 N38 C190 119.0(10) . . ?
N37 C190 N38 108.0 . . ?
N37 C190 H190 126.0 . . ?
N38 C190 H190 126.0 . . ?
C115 N39 C116 108.0 . . ?
C112 N39 C116 124.0(10) . . ?
C112 N39 C115 127.4(10) . . ?
N39 C116 H116 126.0 . . ?
C117 C116 N39 108.0 . . ?
C117 C116 H116 126.0 . . ?
C116 C117 H117 126.0 . . ?
N40 C117 C116 108.0 . . ?
N40 C117 H117 126.0 . . ?
C117 N40 Pd7 126.2(7) . . ?
C117 N40 C115 108.0 . . ?
C115 N40 Pd7 125.7(6) . . ?
N39 C115 N40 108.0 . . ?
N39 C115 H115 126.0 . . ?
N40 C115 H115 126.0 . . ?
C120 N42 C118 108.0 . . ?
C121 N42 C120 127.7(7) . . ?
C121 N42 C118 124.3(7) . . ?
N42 C120 H120 126.0 . . ?
N42 C120 C119 108.0 . . ?
C119 C120 H120 126.0 . . ?
C120 C119 H119 126.0 . . ?
N41 C119 C120 108.0 . . ?
N41 C119 H119 126.0 . . ?
C119 N41 Pd4 127.3(5) . . ?
C118 N41 Pd4 123.4(5) . . ?
C118 N41 C119 108.0 . . ?
N42 C118 H118 126.0 . . ?
N41 C118 N42 108.0 . . ?
N41 C118 H118 126.0 . . ?
C129 N43 C127 108.0 . . ?
C124 N43 C127 125.3(7) . . ?
C124 N43 C129 126.7(7) . . ?
N43 C127 H127 126.0 . . ?
N44 C127 N43 108.0 . . ?
N44 C127 H127 126.0 . . ?
C127 N44 Pd5 120.9(5) . . ?
C127 N44 C128 108.0 . . ?
C128 N44 Pd5 129.7(5) . . ?
N44 C128 H128 126.0 . . ?
C129 C128 N44 108.0 . . ?
C129 C128 H128 126.0 . . ?
N43 C129 H129 126.0 . . ?
C128 C129 N43 108.0 . . ?
C128 C129 H129 126.0 . . ?
C131 N45 Pd5 128.9(5) . . ?
C131 N45 C130 108.0 . . ?
C130 N45 Pd5 121.7(5) . . ?
N45 C131 H131 126.0 . . ?
N45 C131 C132 108.0 . . ?
C132 C131 H131 126.0 . . ?
C131 C132 H132 126.0 . . ?
N46 C132 C131 108.0 . . ?
N46 C132 H132 126.0 . . ?
C130 N46 C132 108.0 . . ?
C133 N46 C132 128.0(7) . . ?
C133 N46 C130 123.9(7) . . ?
N45 C130 H130 126.0 . . ?
N46 C130 N45 108.0 . . ?
N46 C130 H130 126.0 . . ?
C139 N47 C140 108.0 . . ?
C136 N47 C140 132.1(7) . . ?
C136 N47 C139 119.8(7) . . ?
N47 C140 H140 126.0 . . ?
C141 C140 N47 108.0 . . ?
C141 C140 H140 126.0 . . ?
C140 C141 H141 126.0 . . ?
C140 C141 N48 108.0 . . ?
N48 C141 H141 126.0 . . ?
C141 N48 Pd8 128.0(6) . . ?
C139 N48 Pd8 124.0(6) . . ?
C139 N48 C141 108.0 . . ?
N47 C139 N48 108.0 . . ?
N47 C139 H139 126.0 . . ?
N48 C139 H139 126.0 . . ?
C143 N49 Pd5 127.9(6) . . ?
C143 N49 C142 108.0 . . ?
C142 N49 Pd5 123.9(6) . . ?
N49 C143 H143 126.0 . . ?
N49 C143 C144 108.0 . . ?
C144 C143 H143 126.0 . . ?
C143 C144 H144 126.0 . . ?
C143 C144 N50 108.0 . . ?
N50 C144 H144 126.0 . . ?
C142 N50 C144 108.0 . . ?
C145 N50 C144 131.2(9) . . ?
C145 N50 C142 120.3(9) . . ?
N49 C142 N50 108.0 . . ?
N49 C142 H142 126.0 . . ?
N50 C142 H142 126.0 . . ?
C153 N52 Pd6 129.9(6) . . ?
C151 N52 Pd6 122.0(6) . . ?
C151 N52 C153 108.0 . . ?
N52 C153 H153 126.0 . . ?
C152 C153 N52 108.0 . . ?
C152 C153 H153 126.0 . . ?
C153 C152 H152 126.0 . . ?
C153 C152 N51 108.0 . . ?
N51 C152 H152 126.0 . . ?
C151 N51 C152 108.0 . . ?
C150 N51 C152 128.6(10) . . ?
C150 N51 C151 122.8(10) . . ?
N52 C151 N51 108.0 . . ?
N52 C151 H151 126.0 . . ?
N51 C151 H151 126.0 . . ?
C154 N54 C156 108.0 . . ?
C157 N54 C156 130.4(10) . . ?
C157 N54 C154 120.5(10) . . ?
N54 C156 H156 126.0 . . ?
C155 C156 N54 108.0 . . ?
C155 C156 H156 126.0 . . ?
C156 C155 H155 126.0 . . ?
C156 C155 N53 108.0 . . ?
N53 C155 H155 126.0 . . ?
C155 N53 Pd6 129.0(6) . . ?
C154 N53 Pd6 122.6(6) . . ?
C154 N53 C155 108.0 . . ?
N54 C154 H154 126.0 . . ?
N53 C154 N54 108.0 . . ?
N53 C154 H154 126.0 . . ?
C165 N56 Pd8 135.6(7) . . ?
C163 N56 Pd8 116.4(7) . . ?
C163 N56 C165 108.0 . . ?
N56 C165 H165 126.0 . . ?
N56 C165 C164 108.0 . . ?
C164 C165 H165 126.0 . . ?
C165 C164 H164 126.0 . . ?
N55 C164 C165 108.0 . . ?
N55 C164 H164 126.0 . . ?
C163 N55 C164 108.0 . . ?
C160 N55 C164 130.2(11) . . ?
C160 N55 C163 121.7(11) . . ?
N56 C163 H163 126.0 . . ?
N55 C163 N56 108.0 . . ?
N55 C163 H163 126.0 . . ?
C168 N58 C166 108.0 . . ?
C169 N58 C168 136.5(10) . . ?
C169 N58 C166 115.5(10) . . ?
N58 C168 H168 126.0 . . ?
N58 C168 C167 108.0 . . ?
C167 C168 H168 126.0 . . ?
C168 C167 H167 126.0 . . ?
C168 C167 N57 108.0 . . ?
N57 C167 H167 126.0 . . ?
C167 N57 Pd6 127.4(6) . . ?
C166 N57 Pd6 124.6(6) . . ?
C166 N57 C167 108.0 . . ?
N58 C166 H166 126.0 . . ?
N57 C166 N58 108.0 . . ?
N57 C166 H166 126.0 . . ?
C177 N60 Pd7 127.1(6) . . ?
C175 N60 Pd7 124.5(6) . . ?
C175 N60 C177 108.0 . . ?
N60 C177 H177 126.0 . . ?
N60 C177 C176 108.0 . . ?
C176 C177 H177 126.0 . . ?
C177 C176 H176 126.0 . . ?
N59 C176 C177 108.0 . . ?
N59 C176 H176 126.0 . . ?
C175 N59 C176 108.0 . . ?
C172 N59 C176 131.8(10) . . ?
C172 N59 C175 120.2(10) . . ?
N60 C175 N59 108.0 . . ?
N60 C175 H175 126.0 . . ?
N59 C175 H175 126.0 . . ?
C178 N62 C179 108.0 . . ?
C181 N62 C179 130.5(11) . . ?
C181 N62 C178 121.5(11) . . ?
N62 C179 H179 126.0 . . ?
C180 C179 N62 108.0 . . ?
C180 C179 H179 126.0 . . ?
C179 C180 H180 126.0 . . ?
C179 C180 N61 108.0 . . ?
N61 C180 H180 126.0 . . ?
C180 N61 Pd7 124.8(7) . . ?
C178 N61 Pd7 127.0(7) . . ?
C178 N61 C180 108.0 . . ?
N62 C178 H178 126.0 . . ?
N61 C178 N62 108.0 . . ?
N61 C178 H178 126.0 . . ?
N3 C7 C6 120.7(8) . . ?
N3 C7 C8 118.4(8) . . ?
C6 C7 C8 120.0 . . ?
C7 C6 H6 120.0 . . ?
C7 C6 C5 120.0 . . ?
C5 C6 H6 120.0 . . ?
C6 C5 H5 120.0 . . ?
C6 C5 C4 120.0 . . ?
C4 C5 H5 120.0 . . ?
N2 C4 C5 118.4(8) . . ?
N2 C4 C9 121.4(8) . . ?
C9 C4 C5 120.0 . . ?
C4 C9 H9 120.0 . . ?
C4 C9 C8 120.0 . . ?
C8 C9 H9 120.0 . . ?
C7 C8 H8 120.0 . . ?
C9 C8 C7 120.0 . . ?
C9 C8 H8 120.0 . . ?
N7 C19 C20 123.9(11) . . ?
N7 C19 C18 115.6(11) . . ?
C20 C19 C18 120.0 . . ?
C19 C20 H20 120.0 . . ?
C21 C20 C19 120.0 . . ?
C21 C20 H20 120.0 . . ?
C20 C21 H21 120.0 . . ?
C20 C21 C16 120.0 . . ?
C16 C21 H21 120.0 . . ?
C21 C16 N6 119.2(10) . . ?
C21 C16 C17 120.0 . . ?
C17 C16 N6 120.7(10) . . ?
C16 C17 H17 120.0 . . ?
C18 C17 C16 120.0 . . ?
C18 C17 H17 120.0 . . ?
C19 C18 H18 120.0 . . ?
C17 C18 C19 120.0 . . ?
C17 C18 H18 120.0 . . ?
N11 C31 C32 118.8(6) . . ?
N11 C31 C30 121.2(6) . . ?
C32 C31 C30 120.0 . . ?
C31 C32 H32 120.0 . . ?
C33 C32 C31 120.0 . . ?
C33 C32 H32 120.0 . . ?
C32 C33 H33 120.0 . . ?
C28 C33 C32 120.0 . . ?
C28 C33 H33 120.0 . . ?
N10 C28 C33 120.9(7) . . ?
N10 C28 C29 119.1(7) . . ?
C33 C28 C29 120.0 . . ?
C28 C29 H29 120.0 . . ?
C30 C29 C28 120.0 . . ?
C30 C29 H29 120.0 . . ?
C31 C30 H30 120.0 . . ?
C29 C30 C31 120.0 . . ?
C29 C30 H30 120.0 . . ?
C42 C43 N15 118.1(9) . . ?
C42 C43 C44 120.0 . . ?
C44 C43 N15 121.4(9) . . ?
C43 C42 H42 120.0 . . ?
C43 C42 C41 120.0 . . ?
C41 C42 H42 120.0 . . ?
C42 C41 H41 120.0 . . ?
C42 C41 C40 120.0 . . ?
C40 C41 H41 120.0 . . ?
N14 C40 C41 120.4(9) . . ?
N14 C40 C45 118.6(9) . . ?
C45 C40 C41 120.0 . . ?
C40 C45 H45 120.0 . . ?
C40 C45 C44 120.0 . . ?
C44 C45 H45 120.0 . . ?
C43 C44 H44 120.0 . . ?
C45 C44 C43 120.0 . . ?
C45 C44 H44 120.0 . . ?
N18 C52 C53 118.5(8) . . ?
N18 C52 C57 121.4(8) . . ?
C53 C52 C57 120.0 . . ?
C52 C53 H53 120.0 . . ?
C54 C53 C52 120.0 . . ?
C54 C53 H53 120.0 . . ?
C53 C54 H54 120.0 . . ?
C53 C54 C55 120.0 . . ?
C55 C54 H54 120.0 . . ?
C54 C55 N19 121.8(8) . . ?
C54 C55 C56 120.0 . . ?
C56 C55 N19 118.0(8) . . ?
C55 C56 H56 120.0 . . ?
C57 C56 C55 120.0 . . ?
C57 C56 H56 120.0 . . ?
C52 C57 H57 120.0 . . ?
C56 C57 C52 120.0 . . ?
C56 C57 H57 120.0 . . ?
N26 C64 C69 125.1(11) . . ?
N26 C64 C65 114.9(11) . . ?
C69 C64 C65 120.0 . . ?
C64 C69 H69 120.0 . . ?
C64 C69 C68 120.0 . . ?
C68 C69 H69 120.0 . . ?
C69 C68 H68 120.0 . . ?
C67 C68 C69 120.0 . . ?
C67 C68 H68 120.0 . . ?
N27 C67 C68 118.0(10) . . ?
N27 C67 C66 122.0(10) . . ?
C66 C67 C68 120.0 . . ?
C67 C66 H66 120.0 . . ?
C67 C66 C65 120.0 . . ?
C65 C66 H66 120.0 . . ?
C64 C65 H65 120.0 . . ?
C66 C65 C64 120.0 . . ?
C66 C65 H65 120.0 . . ?
N21 C73 N22 109.3(15) . . ?
C75 C74 N21 104.5(15) . . ?
N22 C75 C74 106.8(14) . . ?
N22 C75 H75 126.6 . . ?
C74 C75 H75 126.6 . . ?
N23 C79 C80 122.5(9) . . ?
N23 C79 C78 117.4(9) . . ?
C80 C79 C78 120.0 . . ?
C79 C80 H80 120.0 . . ?
C81 C80 C79 120.0 . . ?
C81 C80 H80 120.0 . . ?
C80 C81 H81 120.0 . . ?
C80 C81 C76 120.0 . . ?
C76 C81 H81 120.0 . . ?
C81 C76 N22 120.3(9) . . ?
C81 C76 C77 120.0 . . ?
C77 C76 N22 119.7(9) . . ?
C76 C77 H77 120.0 . . ?
C78 C77 C76 120.0 . . ?
C78 C77 H77 120.0 . . ?
C79 C78 H78 120.0 . . ?
C77 C78 C79 120.0 . . ?
C77 C78 H78 120.0 . . ?
N30 C88 C93 119.7(7) . . ?
N30 C88 C89 120.2(7) . . ?
C93 C88 C89 120.0 . . ?
C88 C93 H93 120.0 . . ?
C88 C93 C92 120.0 . . ?
C92 C93 H93 120.0 . . ?
C93 C92 H92 120.0 . . ?
C93 C92 C91 120.0 . . ?
C91 C92 H92 120.0 . . ?
N31 C91 C92 119.6(7) . . ?
N31 C91 C90 120.3(7) . . ?
C90 C91 C92 120.0 . . ?
C91 C90 H90 120.0 . . ?
C91 C90 C89 120.0 . . ?
C89 C90 H90 120.0 . . ?
C88 C89 H89 120.0 . . ?
C90 C89 C88 120.0 . . ?
C90 C89 H89 120.0 . . ?
N34 C100 C101 121.4(10) . . ?
N34 C100 C105 118.0(10) . . ?
C101 C100 C105 120.0 . . ?
C100 C101 H101 120.0 . . ?
C100 C101 C102 120.0 . . ?
C102 C101 H101 120.0 . . ?
C101 C102 H102 120.0 . . ?
C103 C102 C101 120.0 . . ?
C103 C102 H102 120.0 . . ?
N35 C103 C102 118.2(10) . . ?
N35 C103 C104 121.7(10) . . ?
C102 C103 C104 120.0 . . ?
C103 C104 H104 120.0 . . ?
C103 C104 C105 120.0 . . ?
C105 C104 H104 120.0 . . ?
C100 C105 H105 120.0 . . ?
C104 C105 C100 120.0 . . ?
C104 C105 H105 120.0 . . ?
C111 C110 H110 120.0 . . ?
C111 C110 C109 120.0 . . ?
C109 C110 H110 120.0 . . ?
C110 C111 H111 120.0 . . ?
C110 C111 C112 120.0 . . ?
C112 C111 H111 120.0 . . ?
N39 C112 C111 118.4(11) . . ?
N39 C112 C113 120.6(11) . . ?
C111 C112 C113 120.0 . . ?
C112 C113 H113 120.0 . . ?
C114 C113 C112 120.0 . . ?
C114 C113 H113 120.0 . . ?
C113 C114 H114 120.0 . . ?
C113 C114 C109 120.0 . . ?
C109 C114 H114 120.0 . . ?
N38 C109 C110 115.5(11) . . ?
N38 C109 C114 124.4(11) . . ?
C114 C109 C110 120.0 . . ?
N42 C121 C122 122.8(7) . . ?
N42 C121 C126 117.2(7) . . ?
C122 C121 C126 120.0 . . ?
C121 C122 H122 120.0 . . ?
C121 C122 C123 120.0 . . ?
C123 C122 H122 120.0 . . ?
C122 C123 H123 120.0 . . ?
C124 C123 C122 120.0 . . ?
C124 C123 H123 120.0 . . ?
N43 C124 C123 119.9(7) . . ?
N43 C124 C125 119.7(7) . . ?
C123 C124 C125 120.0 . . ?
C124 C125 H125 120.0 . . ?
C126 C125 C124 120.0 . . ?
C126 C125 H125 120.0 . . ?
C121 C126 H126 120.0 . . ?
C125 C126 C121 120.0 . . ?
C125 C126 H126 120.0 . . ?
N46 C133 C134 119.6(7) . . ?
N46 C133 C138 120.1(7) . . ?
C134 C133 C138 120.0 . . ?
C133 C134 H134 120.0 . . ?
C133 C134 C135 120.0 . . ?
C135 C134 H134 120.0 . . ?
C134 C135 H135 120.0 . . ?
C134 C135 C136 120.0 . . ?
C136 C135 H135 120.0 . . ?
C135 C136 N47 117.2(7) . . ?
C137 C136 N47 122.7(7) . . ?
C137 C136 C135 120.0 . . ?
C136 C137 H137 120.0 . . ?
C136 C137 C138 120.0 . . ?
C138 C137 H137 120.0 . . ?
C133 C138 H138 120.0 . . ?
C137 C138 C133 120.0 . . ?
C137 C138 H138 120.0 . . ?
N51 C150 C149 119.2(10) . . ?
N51 C150 C147 120.7(10) . . ?
C149 C150 C147 120.0 . . ?
C150 C149 H149 120.0 . . ?
C148 C149 C150 120.0 . . ?
C148 C149 H149 120.0 . . ?
C149 C148 H148 120.0 . . ?
C145 C148 C149 120.0 . . ?
C145 C148 H148 120.0 . . ?
C148 C145 N50 116.6(9) . . ?
C148 C145 C146 120.0 . . ?
C146 C145 N50 123.1(9) . . ?
C145 C146 H146 120.0 . . ?
C147 C146 C145 120.0 . . ?
C147 C146 H146 120.0 . . ?
C150 C147 H147 120.0 . . ?
C146 C147 C150 120.0 . . ?
C146 C147 H147 120.0 . . ?
N55 C160 C159 117.3(12) . . ?
N55 C160 C161 122.6(12) . . ?
C159 C160 C161 120.0 . . ?
C160 C159 H159 120.0 . . ?
C158 C159 C160 120.0 . . ?
C158 C159 H159 120.0 . . ?
C159 C158 H158 120.0 . . ?
C157 C158 C159 120.0 . . ?
C157 C158 H158 120.0 . . ?
N54 C157 C158 114.3(12) . . ?
N54 C157 C162 125.0(12) . . ?
C162 C157 C158 120.0 . . ?
C157 C162 H162 120.0 . . ?
C157 C162 C161 120.0 . . ?
C161 C162 H162 120.0 . . ?
C160 C161 H161 120.0 . . ?
C162 C161 C160 120.0 . . ?
C162 C161 H161 120.0 . . ?
N59 C172 C171 114.1(10) . . ?
N59 C172 C173 125.5(10) . . ?
C171 C172 C173 120.0 . . ?
C172 C171 H171 120.0 . . ?
C170 C171 C172 120.0 . . ?
C170 C171 H171 120.0 . . ?
C171 C170 H170 120.0 . . ?
C169 C170 C171 120.0 . . ?
C169 C170 H170 120.0 . . ?
N58 C169 C170 113.5(11) . . ?
N58 C169 C174 126.2(10) . . ?
C170 C169 C174 120.0 . . ?
C169 C174 H174 120.0 . . ?
C173 C174 C169 120.0 . . ?
C173 C174 H174 120.0 . . ?
C172 C173 H173 120.0 . . ?
C174 C173 C172 120.0 . . ?
C174 C173 H173 120.0 . . ?
N62 C181 C186 122.0(11) . . ?
N62 C181 C182 118.0(11) . . ?
C186 C181 C182 120.0 . . ?
C181 C186 H186 120.0 . . ?
C185 C186 C181 120.0 . . ?
C185 C186 H186 120.0 . . ?
C186 C185 H185 120.0 . . ?
C184 C185 C186 120.0 . . ?
C184 C185 H185 120.0 . . ?
C185 C184 C183 120.0 . . ?
N63 C184 C185 118.9(12) . . ?
N63 C184 C183 120.7(12) . . ?
C184 C183 H183 120.0 . . ?
C184 C183 C182 120.0 . . ?
C182 C183 H183 120.0 . . ?
C181 C182 H182 120.0 . . ?
C183 C182 C181 120.0 . . ?
C183 C182 H182 120.0 . . ?
N64 C187 H187 126.0 . . ?
N63 C187 H187 126.0 . . ?
N63 C187 N64 108.0 . . ?
C187 N64 Pd8 120.4(8) . . ?
C189 N64 Pd8 131.0(8) . . ?
C189 N64 C187 108.0 . . ?
N64 C189 H189 126.0 . . ?
N64 C189 C188 108.0 . . ?
C188 C189 H189 126.0 . . ?
C189 C188 H188 126.0 . . ?
C189 C188 N63 108.0 . . ?
N63 C188 H188 126.0 . . ?
C184 N63 C187 126.0(12) . . ?
C184 N63 C188 126.0(12) . . ?
C187 N63 C188 108.0 . . ?

loop_
_geom_bond_atom_site_label_1
_geom_bond_atom_site_label_2
_geom_bond_distance
_geom_bond_site_symmetry_2
_geom_bond_publ_flag
Pd1 N1 1.945(7) . ?
Pd1 N5 1.953(8) . ?
Pd1 N9 1.946(5) . ?
Pd1 N13 1.938(6) . ?
Pd2 N4 1.960(6) . ?
Pd2 N17 1.957(6) . ?
Pd2 N21 1.994(12) . ?
Pd2 N25 1.971(8) . ?
Pd3 N28 1.936(8) . ?
Pd3 N29 1.943(6) . ?
Pd3 N33 1.899(8) . ?
Pd3 N37 1.984(8) . ?
Pd4 N12 1.957(5) . ?
Pd4 N20 1.950(7) . ?
Pd4 N32 1.943(6) . ?
Pd4 N41 1.943(7) . ?
Pd5 N8 1.954(7) . ?
Pd5 N44 1.954(6) . ?
Pd5 N45 1.960(6) . ?
Pd5 N49 1.944(6) . ?
Pd6 N16 1.921(8) . ?
Pd6 N52 1.889(9) . ?
Pd6 N53 1.995(9) . ?
Pd6 N57 1.998(9) . ?
Pd7 N24 1.968(8) . ?
Pd7 N40 1.895(8) . ?
Pd7 N60 1.960(7) . ?
Pd7 N61 1.888(9) . ?
Pd8 N36 1.952(8) . ?
Pd8 N48 1.928(7) . ?
Pd8 N56 1.993(9) . ?
Pd8 N64 1.924(8) . ?
N1 C2 1.4200 . ?
N1 C1 1.4200 . ?
C2 H2 0.9500 . ?
C2 C3 1.4200 . ?
C3 H3 0.9500 . ?
C3 N2 1.4200 . ?
N2 C1 1.4200 . ?
N2 C4 1.390(9) . ?
C1 H1 0.9500 . ?
N4 C10 1.4200 . ?
N4 C12 1.4200 . ?
C10 H10 0.9500 . ?
C10 N3 1.4200 . ?
N3 C11 1.4200 . ?
N3 C7 1.340(10) . ?
C11 H11 0.9500 . ?
C11 C12 1.4200 . ?
C12 H12 0.9500 . ?
N5 C13 1.4200 . ?
N5 C14 1.4200 . ?
C13 H13 0.9500 . ?
C13 N6 1.4200 . ?
N6 C15 1.4200 . ?
N6 C16 1.403(10) . ?
C15 H15 0.9500 . ?
C15 C14 1.4200 . ?
C14 H14 0.9500 . ?
N7 C22 1.4200 . ?
N7 C23 1.4200 . ?
N7 C19 1.307(10) . ?
C22 H22 0.9500 . ?
C22 N8 1.4200 . ?
N8 C24 1.4200 . ?
C24 H24 0.9500 . ?
C24 C23 1.4200 . ?
C23 H23 0.9500 . ?
N9 C26 1.4200 . ?
N9 C25 1.4200 . ?
C26 H26 0.9500 . ?
C26 C27 1.4200 . ?
C27 H27 0.9500 . ?
C27 N10 1.4200 . ?
N10 C25 1.4200 . ?
N10 C28 1.327(7) . ?
C25 H25 0.9500 . ?
N12 C34 1.4200 . ?
N12 C36 1.4200 . ?
C34 H34 0.9500 . ?
C34 N11 1.4200 . ?
N11 C35 1.4200 . ?
N11 C31 1.356(7) . ?
C35 H35 0.9500 . ?
C35 C36 1.4200 . ?
C36 H36 0.9500 . ?
N14 C39 1.4200 . ?
N14 C37 1.4200 . ?
N14 C40 1.299(10) . ?
C39 H39 0.9500 . ?
C39 C38 1.4200 . ?
C38 H38 0.9500 . ?
C38 N13 1.4200 . ?
N13 C37 1.4200 . ?
C37 H37 0.9500 . ?
N16 C48 1.4200 . ?
N16 C46 1.4200 . ?
C48 H48 0.9500 . ?
C48 C47 1.4200 . ?
C47 H47 0.9500 . ?
C47 N15 1.4200 . ?
N15 C46 1.4200 . ?
N15 C43 1.434(10) . ?
C46 H46 0.9500 . ?
N18 C49 1.4200 . ?
N18 C51 1.4200 . ?
N18 C52 1.332(9) . ?
C49 H49 0.9500 . ?
C49 N17 1.4200 . ?
N17 C50 1.4200 . ?
C50 H50 0.9500 . ?
C50 C51 1.4200 . ?
C51 H51 0.9500 . ?
N20 C60 1.4200 . ?
N20 C58 1.4200 . ?
C60 H60 0.9500 . ?
C60 C59 1.4200 . ?
C59 H59 0.9500 . ?
C59 N19 1.4200 . ?
N19 C58 1.4200 . ?
N19 C55 1.403(8) . ?
C58 H58 0.9500 . ?
N21 C73 1.287(18) . ?
N21 C74 1.438(17) . ?
N22 C73 1.345(16) . ?
N22 C75 1.319(17) . ?
N22 C76 1.475(15) . ?
N24 C84 1.4200 . ?
N24 C82 1.4200 . ?
C84 H84 0.9500 . ?
C84 C83 1.4200 . ?
C83 H83 0.9500 . ?
C83 N23 1.4200 . ?
N23 C82 1.4200 . ?
N23 C79 1.325(10) . ?
C82 H82 0.9500 . ?
N26 C61 1.4200 . ?
N26 C63 1.4200 . ?
N26 C64 1.355(10) . ?
C61 H61 0.9500 . ?
C61 N25 1.4200 . ?
N25 C62 1.4200 . ?
C62 H62 0.9500 . ?
C62 C63 1.4200 . ?
C63 H63 0.9500 . ?
N27 C71 1.4200 . ?
N27 C70 1.4200 . ?
N27 C67 1.348(10) . ?
C71 H71 0.9500 . ?
C71 C72 1.4200 . ?
C72 H72 0.9500 . ?
C72 N28 1.4200 . ?
N28 C70 1.4200 . ?
C70 H70 0.9500 . ?
N30 C87 1.4200 . ?
N30 C85 1.4200 . ?
N30 C88 1.362(8) . ?
C87 H87 0.9500 . ?
C87 C86 1.4200 . ?
C86 H86 0.9500 . ?
C86 N29 1.4200 . ?
N29 C85 1.4200 . ?
C85 H85 0.9500 . ?
N31 C94 1.4200 . ?
N31 C95 1.4200 . ?
N31 C91 1.357(8) . ?
C94 H94 0.9500 . ?
C94 N32 1.4200 . ?
N32 C96 1.4200 . ?
C96 H96 0.9500 . ?
C96 C95 1.4200 . ?
C95 H95 0.9500 . ?
N33 C98 1.4200 . ?
N33 C97 1.4200 . ?
C98 H98 0.9500 . ?
C98 C99 1.4200 . ?
C99 H99 0.9500 . ?
C99 N34 1.4200 . ?
N34 C97 1.4200 . ?
N34 C100 1.347(11) . ?
C97 H97 0.9500 . ?
N36 C106 1.4200 . ?
N36 C108 1.4200 . ?
C106 H106 0.9500 . ?
C106 N35 1.4200 . ?
N35 C107 1.4200 . ?
N35 C103 1.390(11) . ?
C107 H107 0.9500 . ?
C107 C108 1.4200 . ?
C108 H108 0.9500 . ?
N37 C191 1.4200 . ?
N37 C190 1.4200 . ?
C191 H191 0.9500 . ?
C191 C192 1.4200 . ?
C192 H192 0.9500 . ?
C192 N38 1.4200 . ?
N38 C190 1.4200 . ?
N38 C109 1.369(10) . ?
C190 H190 0.9500 . ?
N39 C116 1.4200 . ?
N39 C115 1.4200 . ?
N39 C112 1.375(10) . ?
C116 H116 0.9500 . ?
C116 C117 1.4200 . ?
C117 H117 0.9500 . ?
C117 N40 1.4200 . ?
N40 C115 1.4200 . ?
C115 H115 0.9500 . ?
N42 C120 1.4200 . ?
N42 C118 1.4200 . ?
N42 C121 1.354(8) . ?
C120 H120 0.9500 . ?
C120 C119 1.4200 . ?
C119 H119 0.9500 . ?
C119 N41 1.4200 . ?
N41 C118 1.4200 . ?
C118 H118 0.9500 . ?
N43 C127 1.4200 . ?
N43 C129 1.4200 . ?
N43 C124 1.368(8) . ?
C127 H127 0.9500 . ?
C127 N44 1.4200 . ?
N44 C128 1.4200 . ?
C128 H128 0.9500 . ?
C128 C129 1.4200 . ?
C129 H129 0.9500 . ?
N45 C131 1.4200 . ?
N45 C130 1.4200 . ?
C131 H131 0.9500 . ?
C131 C132 1.4200 . ?
C132 H132 0.9500 . ?
C132 N46 1.4200 . ?
N46 C130 1.4200 . ?
N46 C133 1.334(9) . ?
C130 H130 0.9500 . ?
N47 C140 1.4200 . ?
N47 C139 1.4200 . ?
N47 C136 1.414(9) . ?
C140 H140 0.9500 . ?
C140 C141 1.4200 . ?
C141 H141 0.9500 . ?
C141 N48 1.4200 . ?
N48 C139 1.4200 . ?
C139 H139 0.9500 . ?
N49 C143 1.4200 . ?
N49 C142 1.4200 . ?
C143 H143 0.9500 . ?
C143 C144 1.4200 . ?
C144 H144 0.9500 . ?
C144 N50 1.4200 . ?
N50 C142 1.4200 . ?
N50 C145 1.393(10) . ?
C142 H142 0.9500 . ?
N52 C153 1.4200 . ?
N52 C151 1.4200 . ?
C153 H153 0.9500 . ?
C153 C152 1.4200 . ?
C152 H152 0.9500 . ?
C152 N51 1.4200 . ?
N51 C151 1.4200 . ?
N51 C150 1.325(10) . ?
C151 H151 0.9500 . ?
N54 C156 1.4200 . ?
N54 C154 1.4200 . ?
N54 C157 1.312(10) . ?
C156 H156 0.9500 . ?
C156 C155 1.4200 . ?
C155 H155 0.9500 . ?
C155 N53 1.4200 . ?
N53 C154 1.4200 . ?
C154 H154 0.9500 . ?
N56 C165 1.4200 . ?
N56 C163 1.4200 . ?
C165 H165 0.9500 . ?
C165 C164 1.4200 . ?
C164 H164 0.9500 . ?
C164 N55 1.4200 . ?
N55 C163 1.4200 . ?
N55 C160 1.370(11) . ?
C163 H163 0.9500 . ?
N58 C168 1.4200 . ?
N58 C166 1.4200 . ?
N58 C169 1.286(11) . ?
C168 H168 0.9500 . ?
C168 C167 1.4200 . ?
C167 H167 0.9500 . ?
C167 N57 1.4200 . ?
N57 C166 1.4200 . ?
C166 H166 0.9500 . ?
N60 C177 1.4200 . ?
N60 C175 1.4200 . ?
C177 H177 0.9500 . ?
C177 C176 1.4200 . ?
C176 H176 0.9500 . ?
C176 N59 1.4200 . ?
N59 C175 1.4200 . ?
N59 C172 1.368(11) . ?
C175 H175 0.9500 . ?
N62 C179 1.4200 . ?
N62 C178 1.4200 . ?
N62 C181 1.387(11) . ?
C179 H179 0.9500 . ?
C179 C180 1.4200 . ?
C180 H180 0.9500 . ?
C180 N61 1.4200 . ?
N61 C178 1.4200 . ?
C178 H178 0.9500 . ?
C7 C6 1.3900 . ?
C7 C8 1.3900 . ?
C6 H6 0.9500 . ?
C6 C5 1.3900 . ?
C5 H5 0.9500 . ?
C5 C4 1.3900 . ?
C4 C9 1.3900 . ?
C9 H9 0.9500 . ?
C9 C8 1.3900 . ?
C8 H8 0.9500 . ?
C19 C20 1.3900 . ?
C19 C18 1.3900 . ?
C20 H20 0.9500 . ?
C20 C21 1.3900 . ?
C21 H21 0.9500 . ?
C21 C16 1.3900 . ?
C16 C17 1.3900 . ?
C17 H17 0.9500 . ?
C17 C18 1.3900 . ?
C18 H18 0.9500 . ?
C31 C32 1.3900 . ?
C31 C30 1.3900 . ?
C32 H32 0.9500 . ?
C32 C33 1.3900 . ?
C33 H33 0.9500 . ?
C33 C28 1.3900 . ?
C28 C29 1.3900 . ?
C29 H29 0.9500 . ?
C29 C30 1.3900 . ?
C30 H30 0.9500 . ?
C43 C42 1.3900 . ?
C43 C44 1.3900 . ?
C42 H42 0.9500 . ?
C42 C41 1.3900 . ?
C41 H41 0.9500 . ?
C41 C40 1.3900 . ?
C40 C45 1.3900 . ?
C45 H45 0.9500 . ?
C45 C44 1.3900 . ?
C44 H44 0.9500 . ?
C52 C53 1.3900 . ?
C52 C57 1.3900 . ?
C53 H53 0.9500 . ?
C53 C54 1.3900 . ?
C54 H54 0.9500 . ?
C54 C55 1.3900 . ?
C55 C56 1.3900 . ?
C56 H56 0.9500 . ?
C56 C57 1.3900 . ?
C57 H57 0.9500 . ?
C64 C69 1.3900 . ?
C64 C65 1.3900 . ?
C69 H69 0.9500 . ?
C69 C68 1.3900 . ?
C68 H68 0.9500 . ?
C68 C67 1.3900 . ?
C67 C66 1.3900 . ?
C66 H66 0.9500 . ?
C66 C65 1.3900 . ?
C65 H65 0.9500 . ?
C74 C75 1.40(2) . ?
C75 H75 0.9500 . ?
C79 C80 1.3900 . ?
C79 C78 1.3900 . ?
C80 H80 0.9500 . ?
C80 C81 1.3900 . ?
C81 H81 0.9500 . ?
C81 C76 1.3900 . ?
C76 C77 1.3900 . ?
C77 H77 0.9500 . ?
C77 C78 1.3900 . ?
C78 H78 0.9500 . ?
C88 C93 1.3900 . ?
C88 C89 1.3900 . ?
C93 H93 0.9500 . ?
C93 C92 1.3900 . ?
C92 H92 0.9500 . ?
C92 C91 1.3900 . ?
C91 C90 1.3900 . ?
C90 H90 0.9500 . ?
C90 C89 1.3900 . ?
C89 H89 0.9500 . ?
C100 C101 1.3900 . ?
C100 C105 1.3900 . ?
C101 H101 0.9500 . ?
C101 C102 1.3900 . ?
C102 H102 0.9500 . ?
C102 C103 1.3900 . ?
C103 C104 1.3900 . ?
C104 H104 0.9500 . ?
C104 C105 1.3900 . ?
C105 H105 0.9500 . ?
C110 H110 0.9500 . ?
C110 C111 1.3900 . ?
C110 C109 1.3900 . ?
C111 H111 0.9500 . ?
C111 C112 1.3900 . ?
C112 C113 1.3900 . ?
C113 H113 0.9500 . ?
C113 C114 1.3900 . ?
C114 H114 0.9500 . ?
C114 C109 1.3900 . ?
C121 C122 1.3900 . ?
C121 C126 1.3900 . ?
C122 H122 0.9500 . ?
C122 C123 1.3900 . ?
C123 H123 0.9500 . ?
C123 C124 1.3900 . ?
C124 C125 1.3900 . ?
C125 H125 0.9500 . ?
C125 C126 1.3900 . ?
C126 H126 0.9500 . ?
C133 C134 1.3900 . ?
C133 C138 1.3900 . ?
C134 H134 0.9500 . ?
C134 C135 1.3900 . ?
C135 H135 0.9500 . ?
C135 C136 1.3900 . ?
C136 C137 1.3900 . ?
C137 H137 0.9500 . ?
C137 C138 1.3900 . ?
C138 H138 0.9500 . ?
C150 C149 1.3900 . ?
C150 C147 1.3900 . ?
C149 H149 0.9500 . ?
C149 C148 1.3900 . ?
C148 H148 0.9500 . ?
C148 C145 1.3900 . ?
C145 C146 1.3900 . ?
C146 H146 0.9500 . ?
C146 C147 1.3900 . ?
C147 H147 0.9500 . ?
C160 C159 1.3900 . ?
C160 C161 1.3900 . ?
C159 H159 0.9500 . ?
C159 C158 1.3900 . ?
C158 H158 0.9500 . ?
C158 C157 1.3900 . ?
C157 C162 1.3900 . ?
C162 H162 0.9500 . ?
C162 C161 1.3900 . ?
C161 H161 0.9500 . ?
C172 C171 1.3900 . ?
C172 C173 1.3900 . ?
C171 H171 0.9500 . ?
C171 C170 1.3900 . ?
C170 H170 0.9500 . ?
C170 C169 1.3900 . ?
C169 C174 1.3900 . ?
C174 H174 0.9500 . ?
C174 C173 1.3900 . ?
C173 H173 0.9500 . ?
C181 C186 1.3900 . ?
C181 C182 1.3900 . ?
C186 H186 0.9500 . ?
C186 C185 1.3900 . ?
C185 H185 0.9500 . ?
C185 C184 1.3900 . ?
C184 C183 1.3900 . ?
C184 N63 1.347(11) . ?
C183 H183 0.9500 . ?
C183 C182 1.3900 . ?
C182 H182 0.9500 . ?
C187 H187 0.9500 . ?
C187 N64 1.4200 . ?
C187 N63 1.4200 . ?
N64 C189 1.4200 . ?
C189 H189 0.9500 . ?
C189 C188 1.4200 . ?
C188 H188 0.9500 . ?
C188 N63 1.4200 . ?

loop_
_geom_torsion_atom_site_label_1
_geom_torsion_atom_site_label_2
_geom_torsion_atom_site_label_3
_geom_torsion_atom_site_label_4
_geom_torsion
_geom_torsion_site_symmetry_1
_geom_torsion_site_symmetry_2
_geom_torsion_site_symmetry_3
_geom_torsion_site_symmetry_4
_geom_torsion_publ_flag
Pd1 N1 C2 C3 -174.8(7) . . . . ?
Pd1 N1 C1 N2 175.2(7) . . . . ?
Pd1 N5 C13 N6 -178.9(7) . . . . ?
Pd1 N5 C14 C15 178.9(8) . . . . ?
Pd1 N9 C26 C27 179.7(7) . . . . ?
Pd1 N9 C25 N10 -179.7(7) . . . . ?
Pd1 N13 C37 N14 176.2(8) . . . . ?
Pd2 N4 C10 N3 176.6(6) . . . . ?
Pd2 N4 C12 C11 -176.4(7) . . . . ?
Pd2 N17 C50 C51 -170.1(8) . . . . ?
Pd2 N21 C73 N22 -175.8(9) . . . . ?
Pd2 N21 C74 C75 -178.9(10) . . . . ?
Pd2 N25 C62 C63 -179.2(9) . . . . ?
Pd3 N28 C70 N27 179.5(7) . . . . ?
Pd3 N29 C85 N30 -178.8(8) . . . . ?
Pd3 N33 C98 C99 -169.4(8) . . . . ?
Pd3 N33 C97 N34 170.2(7) . . . . ?
Pd3 N37 C191 C192 -162.3(9) . . . . ?
Pd3 N37 C190 N38 162.6(9) . . . . ?
Pd4 N12 C34 N11 172.2(7) . . . . ?
Pd4 N12 C36 C35 -171.9(7) . . . . ?
Pd4 N20 C60 C59 -176.5(7) . . . . ?
Pd4 N20 C58 N19 176.4(7) . . . . ?
Pd4 N32 C96 C95 -179.3(7) . . . . ?
Pd4 N41 C118 N42 -167.5(6) . . . . ?
Pd5 N8 C24 C23 174.8(7) . . . . ?
Pd5 N44 C128 C129 -166.2(7) . . . . ?
Pd5 N45 C131 C132 -166.1(7) . . . . ?
Pd5 N45 C130 N46 167.3(6) . . . . ?
Pd5 N49 C143 C144 175.3(8) . . . . ?
Pd5 N49 C142 N50 -175.6(8) . . . . ?
Pd6 N16 C48 C47 176.7(9) . . . . ?
Pd6 N16 C46 N15 -176.8(9) . . . . ?
Pd6 N52 C153 C152 178.5(11) . . . . ?
Pd6 N52 C151 N51 -178.6(10) . . . . ?
Pd6 N53 C154 N54 173.7(9) . . . . ?
Pd6 N57 C166 N58 177.5(9) . . . . ?
Pd7 N24 C84 C83 179.8(8) . . . . ?
Pd7 N24 C82 N23 -179.8(8) . . . . ?
Pd7 N40 C115 N39 -178.2(11) . . . . ?
Pd7 N60 C177 C176 173.2(9) . . . . ?
Pd7 N60 C175 N59 -173.5(9) . . . . ?
Pd7 N61 C178 N62 175.4(10) . . . . ?
Pd8 N36 C106 N35 -167.4(7) . . . . ?
Pd8 N36 C108 C107 167.0(7) . . . . ?
Pd8 N48 C139 N47 178.0(8) . . . . ?
Pd8 N56 C165 C164 176.8(11) . . . . ?
Pd8 N56 C163 N55 -177.5(9) . . . . ?
Pd8 N64 C189 C188 171.1(9) . . . . ?
N1 C2 C3 N2 0.0 . . . . ?
C2 N1 C1 N2 0.0 . . . . ?
C2 C3 N2 C1 0.0 . . . . ?
C2 C3 N2 C4 -170.5(10) . . . . ?
C3 N2 C1 N1 0.0 . . . . ?
C3 N2 C4 C5 18.2(11) . . . . ?
C3 N2 C4 C9 -167.3(6) . . . . ?
N2 C4 C9 C8 -174.4(9) . . . . ?
C1 N1 C2 C3 0.0 . . . . ?
C1 N2 C4 C5 -151.1(6) . . . . ?
C1 N2 C4 C9 23.4(10) . . . . ?
N4 C10 N3 C11 0.0 . . . . ?
N4 C10 N3 C7 176.9(9) . . . . ?
C10 N4 C12 C11 0.0 . . . . ?
C10 N3 C11 C12 0.0 . . . . ?
C10 N3 C7 C6 -152.0(6) . . . . ?
C10 N3 C7 C8 39.2(10) . . . . ?
N3 C11 C12 N4 0.0 . . . . ?
N3 C7 C6 C5 -168.6(9) . . . . ?
N3 C7 C8 C9 168.9(9) . . . . ?
C11 N3 C7 C6 24.3(11) . . . . ?
C11 N3 C7 C8 -144.6(7) . . . . ?
C12 N4 C10 N3 0.0 . . . . ?
N5 C13 N6 C15 0.0 . . . . ?
N5 C13 N6 C16 175.8(11) . . . . ?
C13 N5 C14 C15 0.0 . . . . ?
C13 N6 C15 C14 0.0 . . . . ?
C13 N6 C16 C21 -25.5(12) . . . . ?
C13 N6 C16 C17 156.0(7) . . . . ?
N6 C15 C14 N5 0.0 . . . . ?
N6 C16 C17 C18 178.4(12) . . . . ?
C15 N6 C16 C21 149.4(8) . . . . ?
C15 N6 C16 C17 -29.1(14) . . . . ?
C14 N5 C13 N6 0.0 . . . . ?
N7 C22 N8 Pd5 -175.1(7) . . . . ?
N7 C22 N8 C24 0.0 . . . . ?
N7 C19 C20 C21 -171.1(13) . . . . ?
N7 C19 C18 C17 171.8(12) . . . . ?
C22 N7 C23 C24 0.0 . . . . ?
C22 N7 C19 C20 21.6(14) . . . . ?
C22 N7 C19 C18 -149.9(8) . . . . ?
C22 N8 C24 C23 0.0 . . . . ?
N8 C24 C23 N7 0.0 . . . . ?
C23 N7 C22 N8 0.0 . . . . ?
C23 N7 C19 C20 -148.7(8) . . . . ?
C23 N7 C19 C18 39.9(12) . . . . ?
N9 C26 C27 N10 0.0 . . . . ?
C26 N9 C25 N10 0.0 . . . . ?
C26 C27 N10 C25 0.0 . . . . ?
C26 C27 N10 C28 175.9(10) . . . . ?
C27 N10 C25 N9 0.0 . . . . ?
C27 N10 C28 C33 -150.6(7) . . . . ?
C27 N10 C28 C29 27.7(11) . . . . ?
N10 C28 C29 C30 -178.3(9) . . . . ?
C25 N9 C26 C27 0.0 . . . . ?
C25 N10 C28 C33 24.8(11) . . . . ?
C25 N10 C28 C29 -156.9(6) . . . . ?
N12 C34 N11 C35 0.0 . . . . ?
N12 C34 N11 C31 174.7(10) . . . . ?
C34 N12 C36 C35 0.0 . . . . ?
C34 N11 C35 C36 0.0 . . . . ?
C34 N11 C31 C32 34.1(10) . . . . ?
C34 N11 C31 C30 -144.6(6) . . . . ?
N11 C35 C36 N12 0.0 . . . . ?
N11 C31 C32 C33 -178.7(9) . . . . ?
N11 C31 C30 C29 178.7(9) . . . . ?
C35 N11 C31 C32 -152.2(6) . . . . ?
C35 N11 C31 C30 29.1(11) . . . . ?
C36 N12 C34 N11 0.0 . . . . ?
N14 C39 C38 N13 0.0 . . . . ?
N14 C40 C45 C44 168.8(11) . . . . ?
C39 N14 C37 N13 0.0 . . . . ?
C39 N14 C40 C41 -34.7(13) . . . . ?
C39 N14 C40 C45 156.5(7) . . . . ?
C39 C38 N13 Pd1 -176.0(8) . . . . ?
C39 C38 N13 C37 0.0 . . . . ?
C38 N13 C37 N14 0.0 . . . . ?
C37 N14 C39 C38 0.0 . . . . ?
C37 N14 C40 C41 146.6(7) . . . . ?
C37 N14 C40 C45 -22.2(13) . . . . ?
N16 Pd6 N52 C153 73.1(9) . . . . ?
N16 Pd6 N52 C151 -108.6(8) . . . . ?
N16 C48 C47 N15 0.0 . . . . ?
C48 N16 C46 N15 0.0 . . . . ?
C48 C47 N15 C46 0.0 . . . . ?
C48 C47 N15 C43 -177.0(13) . . . . ?
C47 N15 C46 N16 0.0 . . . . ?
C47 N15 C43 C42 38.7(13) . . . . ?
C47 N15 C43 C44 -149.7(8) . . . . ?
N15 C43 C42 C41 171.7(10) . . . . ?
N15 C43 C44 C45 -171.4(10) . . . . ?
C46 N16 C48 C47 0.0 . . . . ?
C46 N15 C43 C42 -137.9(8) . . . . ?
C46 N15 C43 C44 33.7(12) . . . . ?
N18 C49 N17 Pd2 170.7(7) . . . . ?
N18 C49 N17 C50 0.0 . . . . ?
N18 C52 C53 C54 176.9(10) . . . . ?
N18 C52 C57 C56 -176.8(10) . . . . ?
C49 N18 C51 C50 0.0 . . . . ?
C49 N18 C52 C53 -29.7(12) . . . . ?
C49 N18 C52 C57 147.1(7) . . . . ?
C49 N17 C50 C51 0.0 . . . . ?
N17 C50 C51 N18 0.0 . . . . ?
C51 N18 C49 N17 0.0 . . . . ?
C51 N18 C52 C53 153.2(7) . . . . ?
C51 N18 C52 C57 -29.9(12) . . . . ?
N20 C60 C59 N19 0.0 . . . . ?
C60 N20 C58 N19 0.0 . . . . ?
C60 C59 N19 C58 0.0 . . . . ?
C60 C59 N19 C55 172.7(10) . . . . ?
C59 N19 C58 N20 0.0 . . . . ?
C59 N19 C55 C54 -152.5(7) . . . . ?
C59 N19 C55 C56 22.4(12) . . . . ?
N19 C55 C56 C57 -175.1(9) . . . . ?
C58 N20 C60 C59 0.0 . . . . ?
C58 N19 C55 C54 19.3(10) . . . . ?
C58 N19 C55 C56 -165.7(6) . . . . ?
N21 C74 C75 N22 -6.0(17) . . . . ?
N22 C76 C77 C78 177.1(10) . . . . ?
N24 Pd7 N40 C117 -77.1(9) . . . . ?
N24 Pd7 N40 C115 100.8(9) . . . . ?
N24 C84 C83 N23 0.0 . . . . ?
C84 N24 C82 N23 0.0 . . . . ?
C84 C83 N23 C82 0.0 . . . . ?
C84 C83 N23 C79 178.3(12) . . . . ?
C83 N23 C82 N24 0.0 . . . . ?
C83 N23 C79 C80 144.7(8) . . . . ?
C83 N23 C79 C78 -39.0(12) . . . . ?
N23 C79 C80 C81 176.3(10) . . . . ?
N23 C79 C78 C77 -176.5(9) . . . . ?
C82 N24 C84 C83 0.0 . . . . ?
C82 N23 C79 C80 -37.2(11) . . . . ?
C82 N23 C79 C78 139.1(7) . . . . ?
N26 C61 N25 Pd2 179.3(8) . . . . ?
N26 C61 N25 C62 0.0 . . . . ?
N26 C64 C69 C68 178.3(11) . . . . ?
N26 C64 C65 C66 -178.4(10) . . . . ?
C61 N26 C63 C62 0.0 . . . . ?
C61 N26 C64 C69 -133.0(9) . . . . ?
C61 N26 C64 C65 45.4(12) . . . . ?
C61 N25 C62 C63 0.0 . . . . ?
N25 C62 C63 N26 0.0 . . . . ?
C63 N26 C61 N25 0.0 . . . . ?
C63 N26 C64 C69 32.9(14) . . . . ?
C63 N26 C64 C65 -148.8(8) . . . . ?
N27 C71 C72 N28 0.0 . . . . ?
N27 C67 C66 C65 -179.6(11) . . . . ?
C71 N27 C70 N28 0.0 . . . . ?
C71 N27 C67 C68 36.9(13) . . . . ?
C71 N27 C67 C66 -143.5(8) . . . . ?
C71 C72 N28 Pd3 -179.4(8) . . . . ?
C71 C72 N28 C70 0.0 . . . . ?
C72 N28 C70 N27 0.0 . . . . ?
C70 N27 C71 C72 0.0 . . . . ?
C70 N27 C67 C68 -147.7(7) . . . . ?
C70 N27 C67 C66 31.9(12) . . . . ?
N30 C87 C86 N29 0.0 . . . . ?
N30 C88 C93 C92 -177.0(10) . . . . ?
N30 C88 C89 C90 177.0(10) . . . . ?
C87 N30 C85 N29 0.0 . . . . ?
C87 N30 C88 C93 -147.0(7) . . . . ?
C87 N30 C88 C89 36.0(12) . . . . ?
C87 C86 N29 Pd3 178.6(9) . . . . ?
C87 C86 N29 C85 0.0 . . . . ?
C86 N29 C85 N30 0.0 . . . . ?
N29 Pd3 N33 C98 -111.4(7) . . . . ?
N29 Pd3 N33 C97 80.6(6) . . . . ?
C85 N30 C87 C86 0.0 . . . . ?
C85 N30 C88 C93 35.2(11) . . . . ?
C85 N30 C88 C89 -141.7(7) . . . . ?
N31 C94 N32 Pd4 179.3(7) . . . . ?
N31 C94 N32 C96 0.0 . . . . ?
N31 C91 C90 C89 -177.3(9) . . . . ?
C94 N31 C95 C96 0.0 . . . . ?
C94 N31 C91 C92 -37.7(10) . . . . ?
C94 N31 C91 C90 139.6(6) . . . . ?
C94 N32 C96 C95 0.0 . . . . ?
N32 C96 C95 N31 0.0 . . . . ?
C95 N31 C94 N32 0.0 . . . . ?
C95 N31 C91 C92 146.4(7) . . . . ?
C95 N31 C91 C90 -36.2(12) . . . . ?
N33 C98 C99 N34 0.0 . . . . ?
C98 N33 C97 N34 0.0 . . . . ?
C98 C99 N34 C97 0.0 . . . . ?
C98 C99 N34 C100 178.2(11) . . . . ?
C99 N34 C97 N33 0.0 . . . . ?
C99 N34 C100 C101 -36.7(12) . . . . ?
C99 N34 C100 C105 151.7(7) . . . . ?
N34 C100 C101 C102 -171.5(10) . . . . ?
N34 C100 C105 C104 171.8(10) . . . . ?
C97 N33 C98 C99 0.0 . . . . ?
C97 N34 C100 C101 141.1(8) . . . . ?
C97 N34 C100 C105 -30.6(13) . . . . ?
N36 C106 N35 C107 0.0 . . . . ?
N36 C106 N35 C103 176.8(11) . . . . ?
C106 N36 C108 C107 0.0 . . . . ?
C106 N35 C107 C108 0.0 . . . . ?
C106 N35 C103 C102 -150.5(7) . . . . ?
C106 N35 C103 C104 26.7(12) . . . . ?
N35 C107 C108 N36 0.0 . . . . ?
N35 C103 C104 C105 -177.1(10) . . . . ?
C107 N35 C103 C102 25.7(12) . . . . ?
C107 N35 C103 C104 -157.1(7) . . . . ?
C108 N36 C106 N35 0.0 . . . . ?
N37 Pd3 N33 C98 67.7(7) . . . . ?
N37 Pd3 N33 C97 -100.3(6) . . . . ?
N37 C191 C192 N38 0.0 . . . . ?
C191 N37 C190 N38 0.0 . . . . ?
C191 C192 N38 C190 0.0 . . . . ?
C191 C192 N38 C109 -169.4(16) . . . . ?
C192 N38 C190 N37 0.0 . . . . ?
C192 N38 C109 C110 -18.3(17) . . . . ?
C192 N38 C109 C114 164.0(9) . . . . ?
C190 N37 C191 C192 0.0 . . . . ?
C190 N38 C109 C110 173.2(8) . . . . ?
C190 N38 C109 C114 -4.5(15) . . . . ?
N39 C116 C117 N40 0.0 . . . . ?
N39 C112 C113 C114 -168.6(14) . . . . ?
C116 N39 C115 N40 0.0 . . . . ?
C116 N39 C112 C111 33.7(15) . . . . ?
C116 N39 C112 C113 -157.5(9) . . . . ?
C116 C117 N40 Pd7 178.1(11) . . . . ?
C116 C117 N40 C115 0.0 . . . . ?
C117 N40 C115 N39 0.0 . . . . ?
N40 Pd7 N61 C180 -103.0(8) . . . . ?
N40 Pd7 N61 C178 82.3(8) . . . . ?
C115 N39 C116 C117 0.0 . . . . ?
C115 N39 C112 C111 -156.4(9) . . . . ?
C115 N39 C112 C113 12.4(17) . . . . ?
N42 C120 C119 N41 0.0 . . . . ?
N42 C121 C122 C123 -178.1(9) . . . . ?
N42 C121 C126 C125 178.2(8) . . . . ?
C120 N42 C118 N41 0.0 . . . . ?
C120 N42 C121 C122 -141.8(6) . . . . ?
C120 N42 C121 C126 40.0(10) . . . . ?
C120 C119 N41 Pd4 166.9(6) . . . . ?
C120 C119 N41 C118 0.0 . . . . ?
C119 N41 C118 N42 0.0 . . . . ?
C118 N42 C120 C119 0.0 . . . . ?
C118 N42 C121 C122 37.1(10) . . . . ?
C118 N42 C121 C126 -141.1(6) . . . . ?
N43 C127 N44 Pd5 167.7(6) . . . . ?
N43 C127 N44 C128 0.0 . . . . ?
N43 C124 C125 C126 -172.8(9) . . . . ?
C127 N43 C129 C128 0.0 . . . . ?
C127 N43 C124 C123 -22.4(10) . . . . ?
C127 N43 C124 C125 150.4(6) . . . . ?
C127 N44 C128 C129 0.0 . . . . ?
N44 C128 C129 N43 0.0 . . . . ?
C129 N43 C127 N44 0.0 . . . . ?
C129 N43 C124 C123 155.1(6) . . . . ?
C129 N43 C124 C125 -32.2(10) . . . . ?
N45 C131 C132 N46 0.0 . . . . ?
C131 N45 C130 N46 0.0 . . . . ?
C131 C132 N46 C130 0.0 . . . . ?
C131 C132 N46 C133 -176.4(10) . . . . ?
C132 N46 C130 N45 0.0 . . . . ?
C132 N46 C133 C134 -41.2(11) . . . . ?
C132 N46 C133 C138 145.0(7) . . . . ?
N46 C133 C134 C135 -173.8(10) . . . . ?
N46 C133 C138 C137 173.7(10) . . . . ?
C130 N45 C131 C132 0.0 . . . . ?
C130 N46 C133 C134 142.9(6) . . . . ?
C130 N46 C133 C138 -30.9(11) . . . . ?
N47 C140 C141 N48 0.0 . . . . ?
N47 C136 C137 C138 177.1(10) . . . . ?
C140 N47 C139 N48 0.0 . . . . ?
C140 N47 C136 C135 41.2(12) . . . . ?
C140 N47 C136 C137 -135.9(8) . . . . ?
C140 C141 N48 Pd8 -177.9(9) . . . . ?
C140 C141 N48 C139 0.0 . . . . ?
C141 N48 C139 N47 0.0 . . . . ?
C139 N47 C140 C141 0.0 . . . . ?
C139 N47 C136 C135 -142.6(6) . . . . ?
C139 N47 C136 C137 40.2(11) . . . . ?
N49 C143 C144 N50 0.0 . . . . ?
C143 N49 C142 N50 0.0 . . . . ?
C143 C144 N50 C142 0.0 . . . . ?
C143 C144 N50 C145 171.6(12) . . . . ?
C144 N50 C142 N49 0.0 . . . . ?
C144 N50 C145 C148 29.0(14) . . . . ?
C144 N50 C145 C146 -157.4(8) . . . . ?
N50 C145 C146 C147 -173.4(12) . . . . ?
C142 N49 C143 C144 0.0 . . . . ?
C142 N50 C145 C148 -160.3(7) . . . . ?
C142 N50 C145 C146 13.3(13) . . . . ?
N52 C153 C152 N51 0.0 . . . . ?
C153 N52 C151 N51 0.0 . . . . ?
C153 C152 N51 C151 0.0 . . . . ?
C153 C152 N51 C150 -171.3(15) . . . . ?
C152 N51 C151 N52 0.0 . . . . ?
C152 N51 C150 C149 19.4(16) . . . . ?
C152 N51 C150 C147 -157.3(9) . . . . ?
N51 C150 C149 C148 -176.7(12) . . . . ?
N51 C150 C147 C146 176.7(12) . . . . ?
C151 N52 C153 C152 0.0 . . . . ?
C151 N51 C150 C149 -150.8(8) . . . . ?
C151 N51 C150 C147 32.5(15) . . . . ?
N54 C156 C155 N53 0.0 . . . . ?
N54 C157 C162 C161 170.2(13) . . . . ?
C156 N54 C154 N53 0.0 . . . . ?
C156 N54 C157 C158 -40.9(15) . . . . ?
C156 N54 C157 C162 148.4(10) . . . . ?
C156 C155 N53 Pd6 -173.2(10) . . . . ?
C156 C155 N53 C154 0.0 . . . . ?
C155 N53 C154 N54 0.0 . . . . ?
N53 Pd6 N52 C153 -104.8(9) . . . . ?
N53 Pd6 N52 C151 73.5(8) . . . . ?
C154 N54 C156 C155 0.0 . . . . ?
C154 N54 C157 C158 152.9(8) . . . . ?
C154 N54 C157 C162 -17.8(15) . . . . ?
N56 C165 C164 N55 0.0 . . . . ?
C165 N56 C163 N55 0.0 . . . . ?
C165 C164 N55 C163 0.0 . . . . ?
C165 C164 N55 C160 -177.0(15) . . . . ?
C164 N55 C163 N56 0.0 . . . . ?
C164 N55 C160 C159 -47.4(15) . . . . ?
C164 N55 C160 C161 129.1(11) . . . . ?
N55 C160 C159 C158 176.6(12) . . . . ?
N55 C160 C161 C162 -176.4(13) . . . . ?
C163 N56 C165 C164 0.0 . . . . ?
C163 N55 C160 C159 136.0(9) . . . . ?
C163 N55 C160 C161 -47.5(14) . . . . ?
N58 C168 C167 N57 0.0 . . . . ?
N58 C169 C174 C173 -173.0(15) . . . . ?
C168 N58 C166 N57 0.0 . . . . ?
C168 N58 C169 C170 -15.2(18) . . . . ?
C168 N58 C169 C174 158.2(10) . . . . ?
C168 C167 N57 Pd6 -177.5(9) . . . . ?
C168 C167 N57 C166 0.0 . . . . ?
C167 N57 C166 N58 0.0 . . . . ?
C166 N58 C168 C167 0.0 . . . . ?
C166 N58 C169 C170 161.2(7) . . . . ?
C166 N58 C169 C174 -25.4(15) . . . . ?
N60 Pd7 N61 C180 77.5(8) . . . . ?
N60 Pd7 N61 C178 -97.2(8) . . . . ?
N60 C177 C176 N59 0.0 . . . . ?
C177 N60 C175 N59 0.0 . . . . ?
C177 C176 N59 C175 0.0 . . . . ?
C177 C176 N59 C172 -178.5(15) . . . . ?
C176 N59 C175 N60 0.0 . . . . ?
C176 N59 C172 C171 -13.7(16) . . . . ?
C176 N59 C172 C173 159.3(9) . . . . ?
N59 C172 C171 C170 173.4(13) . . . . ?
N59 C172 C173 C174 -172.6(14) . . . . ?
C175 N60 C177 C176 0.0 . . . . ?
C175 N59 C172 C171 168.0(7) . . . . ?
C175 N59 C172 C173 -19.0(15) . . . . ?
N62 C179 C180 N61 0.0 . . . . ?
N62 C181 C186 C185 179.3(13) . . . . ?
N62 C181 C182 C183 -179.3(13) . . . . ?
C179 N62 C178 N61 0.0 . . . . ?
C179 N62 C181 C186 158.2(9) . . . . ?
C179 N62 C181 C182 -22.5(16) . . . . ?
C179 C180 N61 Pd7 -175.5(9) . . . . ?
C179 C180 N61 C178 0.0 . . . . ?
C180 N61 C178 N62 0.0 . . . . ?
N61 Pd7 N40 C117 103.8(9) . . . . ?
N61 Pd7 N40 C115 -78.4(9) . . . . ?
C178 N62 C179 C180 0.0 . . . . ?
C178 N62 C181 C186 -21.1(14) . . . . ?
C178 N62 C181 C182 158.2(8) . . . . ?
C7 N3 C11 C12 -176.8(10) . . . . ?
C7 C6 C5 C4 0.0 . . . . ?
C6 C7 C8 C9 0.0 . . . . ?
C6 C5 C4 N2 174.6(9) . . . . ?
C6 C5 C4 C9 0.0 . . . . ?
C5 C4 C9 C8 0.0 . . . . ?
C4 N2 C1 N1 171.3(9) . . . . ?
C4 C9 C8 C7 0.0 . . . . ?
C8 C7 C6 C5 0.0 . . . . ?
C19 N7 C22 N8 -171.7(12) . . . . ?
C19 N7 C23 C24 171.7(12) . . . . ?
C19 C20 C21 C16 0.0 . . . . ?
C20 C19 C18 C17 0.0 . . . . ?
C20 C21 C16 N6 -178.5(11) . . . . ?
C20 C21 C16 C17 0.0 . . . . ?
C21 C16 C17 C18 0.0 . . . . ?
C16 N6 C15 C14 -175.5(12) . . . . ?
C16 C17 C18 C19 0.0 . . . . ?
C18 C19 C20 C21 0.0 . . . . ?
C31 N11 C35 C36 -174.6(10) . . . . ?
C31 C32 C33 C28 0.0 . . . . ?
C32 C31 C30 C29 0.0 . . . . ?
C32 C33 C28 N10 178.3(10) . . . . ?
C32 C33 C28 C29 0.0 . . . . ?
C33 C28 C29 C30 0.0 . . . . ?
C28 N10 C25 N9 -176.2(10) . . . . ?
C28 C29 C30 C31 0.0 . . . . ?
C30 C31 C32 C33 0.0 . . . . ?
C43 N15 C46 N16 177.2(12) . . . . ?
C43 C42 C41 C40 0.0 . . . . ?
C42 C43 C44 C45 0.0 . . . . ?
C42 C41 C40 N14 -168.6(11) . . . . ?
C42 C41 C40 C45 0.0 . . . . ?
C41 C40 C45 C44 0.0 . . . . ?
C40 N14 C39 C38 -178.9(13) . . . . ?
C40 N14 C37 N13 178.9(12) . . . . ?
C40 C45 C44 C43 0.0 . . . . ?
C44 C43 C42 C41 0.0 . . . . ?
C52 N18 C49 N17 -177.5(11) . . . . ?
C52 N18 C51 C50 177.5(11) . . . . ?
C52 C53 C54 C55 0.0 . . . . ?
C53 C52 C57 C56 0.0 . . . . ?
C53 C54 C55 N19 174.9(10) . . . . ?
C53 C54 C55 C56 0.0 . . . . ?
C54 C55 C56 C57 0.0 . . . . ?
C55 N19 C58 N20 -173.5(9) . . . . ?
C55 C56 C57 C52 0.0 . . . . ?
C57 C52 C53 C54 0.0 . . . . ?
C64 N26 C61 N25 168.2(12) . . . . ?
C64 N26 C63 C62 -167.6(12) . . . . ?
C64 C69 C68 C67 0.0 . . . . ?
C69 C64 C65 C66 0.0 . . . . ?
C69 C68 C67 N27 179.6(10) . . . . ?
C69 C68 C67 C66 0.0 . . . . ?
C68 C67 C66 C65 0.0 . . . . ?
C67 N27 C71 C72 175.9(12) . . . . ?
C67 N27 C70 N28 -176.2(11) . . . . ?
C67 C66 C65 C64 0.0 . . . . ?
C65 C64 C69 C68 0.0 . . . . ?
C73 N21 C74 C75 1.1(17) . . . . ?
C73 N22 C75 C74 8.9(18) . . . . ?
C73 N22 C76 C81 31.1(16) . . . . ?
C73 N22 C76 C77 -146.1(11) . . . . ?
C74 N21 C73 N22 4.2(17) . . . . ?
C75 N22 C73 N21 -8.4(18) . . . . ?
C75 N22 C76 C81 -141.7(13) . . . . ?
C75 N22 C76 C77 41.2(17) . . . . ?
C79 N23 C82 N24 -178.5(10) . . . . ?
C79 C80 C81 C76 0.0 . . . . ?
C80 C79 C78 C77 0.0 . . . . ?
C80 C81 C76 N22 -177.1(10) . . . . ?
C80 C81 C76 C77 0.0 . . . . ?
C81 C76 C77 C78 0.0 . . . . ?
C76 N22 C73 N21 177.8(12) . . . . ?
C76 N22 C75 C74 -177.7(12) . . . . ?
C76 C77 C78 C79 0.0 . . . . ?
C78 C79 C80 C81 0.0 . . . . ?
C88 N30 C87 C86 -178.0(11) . . . . ?
C88 N30 C85 N29 178.1(10) . . . . ?
C88 C93 C92 C91 0.0 . . . . ?
C93 C88 C89 C90 0.0 . . . . ?
C93 C92 C91 N31 177.4(9) . . . . ?
C93 C92 C91 C90 0.0 . . . . ?
C92 C91 C90 C89 0.0 . . . . ?
C91 N31 C94 N32 -176.7(10) . . . . ?
C91 N31 C95 C96 176.3(11) . . . . ?
C91 C90 C89 C88 0.0 . . . . ?
C89 C88 C93 C92 0.0 . . . . ?
C100 N34 C97 N33 -178.0(12) . . . . ?
C100 C101 C102 C103 0.0 . . . . ?
C101 C100 C105 C104 0.0 . . . . ?
C101 C102 C103 N35 177.2(10) . . . . ?
C101 C102 C103 C104 0.0 . . . . ?
C102 C103 C104 C105 0.0 . . . . ?
C103 N35 C107 C108 -176.7(11) . . . . ?
C103 C104 C105 C100 0.0 . . . . ?
C105 C100 C101 C102 0.0 . . . . ?
C110 C111 C112 N39 168.8(13) . . . . ?
C110 C111 C112 C113 0.0 . . . . ?
C111 C110 C109 N38 -177.8(13) . . . . ?
C111 C110 C109 C114 0.0 . . . . ?
C111 C112 C113 C114 0.0 . . . . ?
C112 N39 C116 C117 171.6(15) . . . . ?
C112 N39 C115 N40 -171.2(15) . . . . ?
C112 C113 C114 C109 0.0 . . . . ?
C113 C114 C109 N38 177.6(14) . . . . ?
C113 C114 C109 C110 0.0 . . . . ?
C109 N38 C190 N37 171.1(13) . . . . ?
C109 C110 C111 C112 0.0 . . . . ?
C121 N42 C120 C119 179.0(9) . . . . ?
C121 N42 C118 N41 -179.1(9) . . . . ?
C121 C122 C123 C124 0.0 . . . . ?
C122 C121 C126 C125 0.0 . . . . ?
C122 C123 C124 N43 172.8(9) . . . . ?
C122 C123 C124 C125 0.0 . . . . ?
C123 C124 C125 C126 0.0 . . . . ?
C124 N43 C127 N44 177.9(10) . . . . ?
C124 N43 C129 C128 -177.8(10) . . . . ?
C124 C125 C126 C121 0.0 . . . . ?
C126 C121 C122 C123 0.0 . . . . ?
C133 N46 C130 N45 176.6(10) . . . . ?
C133 C134 C135 C136 0.0 . . . . ?
C134 C133 C138 C137 0.0 . . . . ?
C134 C135 C136 N47 -177.2(9) . . . . ?
C134 C135 C136 C137 0.0 . . . . ?
C135 C136 C137 C138 0.0 . . . . ?
C136 N47 C140 C141 176.5(11) . . . . ?
C136 N47 C139 N48 -177.0(10) . . . . ?
C136 C137 C138 C133 0.0 . . . . ?
C138 C133 C134 C135 0.0 . . . . ?
C150 N51 C151 N52 171.9(14) . . . . ?
C150 C149 C148 C145 0.0 . . . . ?
C149 C150 C147 C146 0.0 . . . . ?
C149 C148 C145 N50 173.8(11) . . . . ?
C149 C148 C145 C146 0.0 . . . . ?
C148 C145 C146 C147 0.0 . . . . ?
C145 N50 C142 N49 -172.7(11) . . . . ?
C145 C146 C147 C150 0.0 . . . . ?
C147 C150 C149 C148 0.0 . . . . ?
C160 N55 C163 N56 177.3(13) . . . . ?
C160 C159 C158 C157 0.0 . . . . ?
C159 C160 C161 C162 0.0 . . . . ?
C159 C158 C157 N54 -171.2(12) . . . . ?
C159 C158 C157 C162 0.0 . . . . ?
C158 C157 C162 C161 0.0 . . . . ?
C157 N54 C156 C155 -167.5(15) . . . . ?
C157 N54 C154 N53 169.0(13) . . . . ?
C157 C162 C161 C160 0.0 . . . . ?
C161 C160 C159 C158 0.0 . . . . ?
C172 N59 C175 N60 178.7(13) . . . . ?
C172 C171 C170 C169 0.0 . . . . ?
C171 C172 C173 C174 0.0 . . . . ?
C171 C170 C169 N58 173.8(13) . . . . ?
C171 C170 C169 C174 0.0 . . . . ?
C170 C169 C174 C173 0.0 . . . . ?
C169 N58 C168 C167 176.6(17) . . . . ?
C169 N58 C166 N57 -177.4(13) . . . . ?
C169 C174 C173 C172 0.0 . . . . ?
C173 C172 C171 C170 0.0 . . . . ?
C181 N62 C179 C180 -179.4(14) . . . . ?
C181 N62 C178 N61 179.4(13) . . . . ?
C181 C186 C185 C184 0.0 . . . . ?
C186 C181 C182 C183 0.0 . . . . ?
C186 C185 C184 C183 0.0 . . . . ?
C186 C185 C184 N63 -173.5(13) . . . . ?
C185 C184 C183 C182 0.0 . . . . ?
C185 C184 N63 C187 0.4(15) . . . . ?
C185 C184 N63 C188 180.0(8) . . . . ?
C184 C183 C182 C181 0.0 . . . . ?
C183 C184 N63 C187 -173.1(8) . . . . ?
C183 C184 N63 C188 6.5(15) . . . . ?
C182 C181 C186 C185 0.0 . . . . ?
C187 N64 C189 C188 0.0 . . . . ?
N64 C187 N63 C184 179.7(13) . . . . ?
N64 C187 N63 C188 0.0 . . . . ?
N64 C189 C188 N63 0.0 . . . . ?
C189 C188 N63 C184 -179.7(13) . . . . ?
C189 C188 N63 C187 0.0 . . . . ?
N63 C184 C183 C182 173.4(13) . . . . ?
N63 C187 N64 Pd8 -172.2(8) . . . . ?
N63 C187 N64 C189 0.0 . . . . ?

loop_
_exptl_oxdiff_crystal_face_indexfrac_h
_exptl_oxdiff_crystal_face_indexfrac_k
_exptl_oxdiff_crystal_face_indexfrac_l
_exptl_oxdiff_crystal_face_x
_exptl_oxdiff_crystal_face_y
_exptl_oxdiff_crystal_face_z
0.0000 0.0000 1.0000 0.0052 -0.0490 -0.0180
-0.0000 -0.0000 -1.0000 -0.0052 0.0490 0.0180
1.0000 0.0000 0.0000 0.0678 -0.0038 0.0032
-1.0000 -0.0000 -0.0000 -0.0678 0.0038 -0.0032
-0.0000 1.0000 -0.0000 0.0208 -0.0272 0.0516
0.0000 -1.0000 0.0000 -0.0208 0.0272 -0.0516
0.0000 1.0000 -1.0000 0.0156 0.0218 0.0695
-0.0000 -1.0000 1.0000 -0.0156 -0.0218 -0.0695

loop_
_smtbx_masks_void_nr
_smtbx_masks_void_average_x
_smtbx_masks_void_average_y
_smtbx_masks_void_average_z
_smtbx_masks_void_volume
_smtbx_masks_void_count_electrons
_smtbx_masks_void_content
1 -0.714 -0.730 -0.851 11207.9 3672.3 ?
